data_7224194
loop_
_publ_author_name
'Helttunen, Kaisa'
'Nissinen, Maija'

_publ_section_title
;
 Inverted molecular cups: 1-D and 2-D Ag(i) coordination polymers from
 resorcinarene bis-thiacrowns
;
_journal_issue 26
_journal_name_full CrystEngComm
_journal_page_first 4944
_journal_paper_doi 10.1039/C6CE00243A
_journal_volume 18
_journal_year 2016
_chemical_formula_moiety 'C120 H152 Ag4 F12 O24 S12, 5(C2 H6 O), 3(C H2 Cl2), 4(O)'
_chemical_formula_sum 'C135 H202 Ag4 Cl6 F12 O34 S12'
_chemical_formula_weight 3625.85
_chemical_name_common
;
n-Ag2[C-ethyl tetramethoxy resorcinarene bis-thiacrown][trifluoroacetate]2 dichloromethane ethanol solvate hydrate
;
_chemical_name_systematic
'n-Ag2[C-ethyl tetramethoxy resorcinarene bis-thiacrown][trifluoroacetate]2 dichloromethane ethanol solvate hydrate'
_space_group_crystal_system triclinic
_space_group_IT_number 2
_space_group_name_Hall '-P 1'
_space_group_name_H-M_alt 'P -1'
_symmetry_space_group_name_Hall '-P 1'
_symmetry_space_group_name_H-M 'P -1'
_atom_sites_solution_hydrogens geom
_atom_sites_solution_primary iterative
_audit_creation_date 2015-08-19
_audit_creation_method
;
Olex2 1.2
(compiled 2014.07.22 svn.r2960 for OlexSys, GUI svn.r4862)
;
_audit_update_record
;
2016-01-25 deposited with the CCDC.
2016-02-10 downloaded from the CCDC.
;
_cell_angle_alpha 75.3850(7)
_cell_angle_beta 83.6250(6)
_cell_angle_gamma 74.0640(11)
_cell_formula_units_Z 2
_cell_length_a 18.1183(3)
_cell_length_b 19.5986(4)
_cell_length_c 24.7135(5)
_cell_measurement_reflns_used 16975
_cell_measurement_temperature 173
_cell_measurement_theta_max 23.225
_cell_measurement_theta_min 1.787
_cell_volume 8157.1(3)
_computing_molecular_graphics 'Olex2 (Dolomanov et al., 2009)'
_computing_publication_material 'Olex2 (Dolomanov et al., 2009)'
_computing_structure_refinement 'ShelXL (Sheldrick, 2008)'
_computing_structure_solution
;
Superflip (Palatinus & Chapuis, 2007;Palatinus & van der Lee, 2008;
Palatinus et al., 2012)
;
_diffrn_ambient_temperature 173
_diffrn_measured_fraction_theta_full 0.875
_diffrn_measured_fraction_theta_max 0.961
_diffrn_measurement_device_type 'Bruker Nonius Kappa Apex II CCD'
_diffrn_measurement_method '\w scans'
_diffrn_radiation_monochromator graphite
_diffrn_radiation_type MoK\a
_diffrn_radiation_wavelength 0.71073
_diffrn_reflns_av_R_equivalents 0.0393
_diffrn_reflns_av_unetI/netI 0.0542
_diffrn_reflns_Laue_measured_fraction_full 0.875
_diffrn_reflns_Laue_measured_fraction_max 0.961
_diffrn_reflns_limit_h_max 18
_diffrn_reflns_limit_h_min -19
_diffrn_reflns_limit_k_max 20
_diffrn_reflns_limit_k_min -21
_diffrn_reflns_limit_l_max 27
_diffrn_reflns_limit_l_min -26
_diffrn_reflns_number 40597
_diffrn_reflns_point_group_measured_fraction_full 0.875
_diffrn_reflns_point_group_measured_fraction_max 0.961
_diffrn_reflns_theta_full 24.000
_diffrn_reflns_theta_max 23.225
_diffrn_reflns_theta_min 1.787
_exptl_absorpt_coefficient_mu 0.807
_exptl_absorpt_correction_T_max 0.7529
_exptl_absorpt_correction_T_min 0.6740
_exptl_absorpt_correction_type multi-scan
_exptl_absorpt_process_details 'Denzo (Otwinowski, Majewski, Borek & Minor,2003)'
_exptl_crystal_colour colourless
_exptl_crystal_colour_primary colourless
_exptl_crystal_density_diffrn 1.476
_exptl_crystal_description block
_exptl_crystal_F_000 3748
_exptl_crystal_recrystallization_method 'Re-crystallisation from solvent: dichloromethane, ethanol'
_exptl_crystal_size_max 0.3
_exptl_crystal_size_mid 0.2
_exptl_crystal_size_min 0.1
_refine_diff_density_max 1.905
_refine_diff_density_min -1.288
_refine_diff_density_rms 0.158
_refine_ls_extinction_method none
_refine_ls_goodness_of_fit_ref 1.071
_refine_ls_hydrogen_treatment constr
_refine_ls_matrix_type full
_refine_ls_number_parameters 1910
_refine_ls_number_reflns 22433
_refine_ls_number_restraints 208
_refine_ls_restrained_S_all 1.075
_refine_ls_R_factor_all 0.1226
_refine_ls_R_factor_gt 0.0952
_refine_ls_shift/su_max 0.001
_refine_ls_shift/su_mean 0.000
_refine_ls_structure_factor_coef Fsqd
_refine_ls_weighting_details 'w=1/[\s^2^(Fo^2^)+(0.1239P)^2^+84.0671P] where P=(Fo^2^+2Fc^2^)/3'
_refine_ls_weighting_scheme calc
_refine_ls_wR_factor_gt 0.2465
_refine_ls_wR_factor_ref 0.2636
_reflns_Friedel_coverage 0.000
_reflns_number_gt 16975
_reflns_number_total 22433
_reflns_threshold_expression 'I > 2\s(I)'
_cod_data_source_file c6ce00243a2.cif
_cod_data_source_block 1-B
_cod_depositor_comments 'Adding full bibliography for 7224194--7224197.cif.'
_cod_database_code 7224194
_shelxl_version_number 2014/6
_shelx_space_group_comment
;
The symmetry employed for this shelxl refinement is uniquely defined
by the following loop, which should always be used as a source of
symmetry information in preference to the above space-group names.
They are only intended as comments.
;
_olex2_refinement_description
;
1. Fixed Uiso
 At 1.2 times of:
  All C(H) groups, All C(H,H) groups, All C(H,H,H,H) groups
 At 1.5 times of:
  All C(H,H,H) groups, All O(H) groups
2. Restrained distances
 F11-C64 = F12-C64 = F10-C64
 1.39 with sigma of 0.02
 F12B-C64 = F10B-C64
 1.39 with sigma of 0.02
 F11B-C64
 1.39 with sigma of 0.02
 F11B-F12B
 2.27 with sigma of 0.02
 F12-F11
 2.27 with sigma of 0.02
 F10-F11
 2.27 with sigma of 0.02
 F3-C58 = F2-C58 = F1-C58
 1.39 with sigma of 0.02
 F2-F1
 2.27 with sigma of 0.02
 F3-F1
 2.27 with sigma of 0.02
 F9-C62 = F8-C62 = F7-C62
 1.39 with sigma of 0.02
 F6-C60 = F4-C60 = F5-C60
 1.39 with sigma of 0.02
 F6-F4
 2.27 with sigma of 0.02
 F5-F4
 2.27 with sigma of 0.02
 F8B-C62 = F9B-C62 = F7B-C62
 1.39 with sigma of 0.02
 F7-F8
 2.27 with sigma of 0.02
 F8-F9
 2.27 with sigma of 0.02
 F7B-F8B
 2.27 with sigma of 0.02
 F8B-F9B
 2.27 with sigma of 0.02
 Cl1-C112 = Cl2-C112
 1.79 with sigma of 0.02
 Cl4-C115 = Cl3-C115
 1.79 with sigma of 0.02
 Cl6-C118 = Cl5-C118
 1.79 with sigma of 0.02
 O100-C101
 1.43 with sigma of 0.02
 C102-C101
 1.54 with sigma of 0.02
 C105-C104
 1.54 with sigma of 0.02
 O103-C104
 1.43 with sigma of 0.02
 C111-C110
 1.54 with sigma of 0.02
 O109-C110
 1.43 with sigma of 0.02
 O123-C122
 1.43 with sigma of 0.02
 C121-C122
 1.54 with sigma of 0.02
 O123-C121
 2.2 with sigma of 0.02
 Ag3-S2A \\sim Ag3-S2B
 with sigma of 0.02
 S2A-C37A \\sim S2B-C37A
 with sigma of 0.02
3. Rigid bond restraints
 F12, F10, F11, F11B, F12B, F10B
 with sigma for 1-2 distances of 0.01 and sigma for 1-3 distances of 0.01
 F2, F1, F3
 with sigma for 1-2 distances of 0.01 and sigma for 1-3 distances of 0.01
 F5, F6, F4
 with sigma for 1-2 distances of 0.01 and sigma for 1-3 distances of 0.01
 F7, F7B, F8, F8B, F9, F9B
 with sigma for 1-2 distances of 0.01 and sigma for 1-3 distances of 0.01
 Cl4, Cl3, C115
 with sigma for 1-2 distances of 0.01 and sigma for 1-3 distances of 0.01
 Cl2, C112, Cl1
 with sigma for 1-2 distances of 0.01 and sigma for 1-3 distances of 0.01
 Cl6, C118, Cl5
 with sigma for 1-2 distances of 0.01 and sigma for 1-3 distances of 0.01
 O103, C104, C105
 with sigma for 1-2 distances of 0.01 and sigma for 1-3 distances of 0.01
 O109, C110, C111
 with sigma for 1-2 distances of 0.01 and sigma for 1-3 distances of 0.01
 C122, O123
 with sigma for 1-2 distances of 0.01 and sigma for 1-3 distances of 0.01
 O123, C122, C121
 with sigma for 1-2 distances of 0.01 and sigma for 1-3 distances of 0.01
4. Uiso/Uaniso restraints and constraints
F12 \\sim F10B \\sim F11 \\sim F12B \\sim F11B \\sim F10: within 1.7A with
sigma of 0.04 and sigma for terminal atoms of 0.08
F3 \\sim F1 \\sim F2: within 1.7A with sigma of 0.04 and sigma for terminal
atoms of 0.08
F5 \\sim F6 \\sim F4: within 1.7A with sigma of 0.04 and sigma for terminal
atoms of 0.08
F7 \\sim F7B \\sim F8 \\sim F8B \\sim F9 \\sim F9B: within 1.7A with sigma of
0.04 and sigma for terminal atoms of 0.08
Cl4 \\sim C115 \\sim Cl3: within 1.7A with sigma of 0.04 and sigma for terminal
atoms of 0.08
Cl2 \\sim C112 \\sim Cl1: within 1.7A with sigma of 0.04 and sigma for terminal
atoms of 0.08
Cl6 \\sim C118 \\sim Cl5: within 1.7A with sigma of 0.04 and sigma for terminal
atoms of 0.08
C105 \\sim C104 \\sim O103: within 1.7A with sigma of 0.04 and sigma for
terminal atoms of 0.08
C111 \\sim C110 \\sim O109: within 1.7A with sigma of 0.04 and sigma for
terminal atoms of 0.08
C122 \\sim O123: within 1.7A with sigma of 0.04 and sigma for terminal atoms of
0.08
O123 \\sim C122 \\sim C121: within 1.7A with sigma of 0.04 and sigma for
terminal atoms of 0.08
Uanis(Ag2B) \\sim Ueq: with sigma of 0.1 and sigma for terminal atoms of 0.2
Uanis(O127) \\sim Ueq: with sigma of 0.1 and sigma for terminal atoms of 0.2
Uanis(O125) \\sim Ueq: with sigma of 0.1 and sigma for terminal atoms of 0.2
Uanis(O125) \\sim Ueq, Uanis(O12B) \\sim Ueq: with sigma of 0.1 and sigma for
terminal atoms of 0.2
Uanis(Ag3) \\sim Ueq, Uanis(Ag3B) \\sim Ueq: with sigma of 0.1 and sigma for
terminal atoms of 0.2
Uanis(Ag4) = Uanis(Ag4B)
Uanis(O125) = Uanis(O12B)
5. Others
 Fixed Sof: H36C(0.75) H36D(0.75) H36E(0.25) H36F(0.25) H37C(0.75) H37D(0.75)
 H37E(0.25) H37F(0.25) Ag2B(0.1) Ag3B(0.25) Ag4B(0.1) S2B(0.25) F7B(0.25)
 F8B(0.25) F9B(0.25) Ag4(0.9) F10B(0.4) F11B(0.4) F12B(0.4) F11(0.6) S2A(0.75)
 Ag2(0.9) F10(0.6) Ag3(0.75) F12(0.6) F7(0.75) F8(0.75) F9(0.75) O125(0.5)
 O12B(0.5)
6.a Ternary CH refined with riding coordinates:
 C7(H7), C14(H14), C21(H21), C28(H28), C7A(H7A), C14A(H14A), C21A(H21A),
 C28A(H28A)
6.b Secondary CH2 refined with riding coordinates:
 C33(H33A,H33B), C34(H34A,H34B), C35(H35A,H35B), C36(H36A,H36B), C37(H37A,
 H37B), C38(H38A,H38B), C39(H39A,H39B), C40(H40A,H40B), C41(H41A,H41B),
 C42(H42A,H42B), C43(H43A,H43B), C44(H44A,H44B), C45(H45A,H45B), C46(H46A,H46B),
  C47(H47A,H47B), C48(H48A,H48B), C49(H49A,H49B), C51(H51A,H51B), C53(H53A,
 H53B), C55(H55A,H55B), C33A(H33C,H33D), C34A(H34C,H34D), C35A(H35C,H35D),
 C36A(H36C,H36D), C36A(H36E,H36F), C37A(H37C,H37D), C37A(H37E,H37F), C38A(H38C,
 H38D), C39A(H39C,H39D), C40A(H40C,H40D), C41A(H41C,H41D), C42A(H42C,H42D),
 C43A(H43C,H43D), C44A(H44C,H44D), C45A(H45C,H45D), C46A(H46C,H46D), C47A(H47C,
 H47D), C48A(H48C,H48D), C49A(H49C,H49D), C51A(H51C,H51D), C53A(H53C,H53D),
 C55A(H55C,H55D), C122(H12E,H12F), C107(H10A,H10B), C101(H10F,H10G), C104(H10K,
 H10L), C110(H11A,H11B), C115(H11F,H11G), C112(H11H,H11I), C118(H11J,H11K)
6.c Me refined with riding coordinates:
 C121(H12B,H12C,H12D)
6.d Aromatic/amide H refined with riding coordinates:
 C2(H2), C5(H5), C9(H9), C12(H12), C16(H16), C19(H19), C23(H23), C26(H26),
 C2A(H2A), C5A(H5A), C9A(H9A), C12A(H12A), C16A(H16A), C19A(H19A), C23A(H23A),
 C26A(H26A)
6.e Tetrahedral OH refined with riding coordinates:
 O123(H123), O106(H106), O100(H100)
6.f Idealised Me refined as rotating group:
 C29(H29A,H29B,H29C), C30(H30A,H30B,H30C), C31(H31A,H31B,H31C), C32(H32A,H32B,
 H32C), C50(H50A,H50B,H50C), C52(H52A,H52B,H52C), C54(H54A,H54B,H54C), C56(H56A,
 H56B,H56C), C29A(H29D,H29E,H29F), C30A(H30D,H30E,H30F), C31A(H31D,H31E,H31F),
 C32A(H32D,H32E,H32F), C50A(H50D,H50E,H50F), C52A(H52D,H52E,H52F), C54A(H54D,
 H54E,H54F), C56A(H56D,H56E,H56F), C108(H10C,H10D,H10E), C102(H10H,H10I,H10J),
 C105(H10M,H10N,H10O), C111(H11C,H11D,H11E)
6.g Idealised tetrahedral OH refined as rotating group:
 O103(H103), O109(H109)
;
_olex2_submission_special_instructions 'No special instructions were received'

loop_
_space_group_symop_operation_xyz
'x, y, z'
'-x, -y, -z'

loop_
_atom_site_label
_atom_site_type_symbol
_atom_site_fract_x
_atom_site_fract_y
_atom_site_fract_z
_atom_site_U_iso_or_equiv
_atom_site_adp_type
_atom_site_occupancy
_atom_site_site_symmetry_order
_atom_site_calc_flag
_atom_site_refinement_flags_posn
_atom_site_refinement_flags_adp
_atom_site_refinement_flags_occupancy
_atom_site_disorder_assembly
_atom_site_disorder_group
Ag1 Ag 1.01180(5) 1.37186(4) -0.05659(3) 0.0384(2) Uani 1 1 d . . . . .
S1 S 1.11796(16) 1.27359(14) -0.00109(12) 0.0449(7) Uani 1 1 d . . . . .
S2 S 0.94253(16) 1.38557(14) 0.04070(11) 0.0385(6) Uani 1 1 d . . . . .
S3 S 0.96020(14) 1.53484(13) 0.14413(10) 0.0317(6) Uani 1 1 d . . . . .
S4 S 0.71133(17) 0.98648(15) 0.17731(12) 0.0452(7) Uani 1 1 d . . . . .
S5 S 0.81499(16) 0.81085(15) 0.24312(13) 0.0476(7) Uani 1 1 d . . . . .
S6 S 0.95426(18) 0.63872(16) 0.26250(17) 0.0610(9) Uani 1 1 d . . . . .
F1 F 0.8683(10) 1.2918(12) -0.1816(5) 0.271(13) Uani 1 1 d D U . . .
F2 F 0.7805(6) 1.3171(7) -0.1162(7) 0.171(7) Uani 1 1 d D U . . .
F3 F 0.8463(7) 1.2113(5) -0.1073(6) 0.144(5) Uani 1 1 d D U . . .
F4 F 0.6383(8) 0.9338(6) -0.0060(5) 0.158(6) Uani 1 1 d D U . . .
F5 F 0.5684(7) 0.8716(10) 0.0525(5) 0.194(8) Uani 1 1 d D U . . .
F6 F 0.6697(8) 0.8159(6) 0.0126(5) 0.138(5) Uani 1 1 d D U . . .
O1 O 1.1286(7) 1.1303(4) 0.1041(4) 0.076(3) Uani 1 1 d . . . . .
O2 O 1.0140(4) 0.9271(4) 0.1576(3) 0.050(2) Uani 1 1 d . . . . .
O3 O 1.0242(4) 1.3828(3) 0.2379(3) 0.0336(16) Uani 1 1 d . . . . .
O4 O 1.2535(4) 1.2224(4) 0.1726(3) 0.0458(19) Uani 1 1 d . . . . .
O5 O 0.7760(5) 1.0801(4) 0.2802(3) 0.057(2) Uani 1 1 d . . . . .
O6 O 0.8732(4) 1.2915(3) 0.1982(3) 0.0357(16) Uani 1 1 d . . . . .
O7 O 0.9932(4) 0.7775(4) 0.3004(3) 0.049(2) Uani 1 1 d . . . . .
O8 O 0.7977(4) 0.9231(4) 0.4048(4) 0.052(2) Uani 1 1 d . . . . .
O9 O 0.9019(5) 1.3627(5) -0.0991(4) 0.063(2) Uani 1 1 d . . . . .
O10 O 0.9650(7) 1.2437(6) -0.0752(5) 0.091(3) Uani 1 1 d . . . . .
O11 O 0.6728(5) 0.8328(5) 0.1288(4) 0.064(2) Uani 1 1 d . . . . .
O12 O 0.7417(6) 0.9013(6) 0.0700(4) 0.088(3) Uani 1 1 d . . . . .
O13 O 0.5764(7) 0.1251(6) 0.5971(4) 0.087(3) Uani 1 1 d . . . . .
O14 O 0.6266(8) 0.1590(7) 0.5109(5) 0.107(4) Uani 1 1 d . . . . .
C1 C 1.0822(6) 0.9530(5) 0.2228(4) 0.035(2) Uani 1 1 d . . . . .
C2 C 1.1242(5) 0.9988(5) 0.2341(4) 0.033(2) Uani 1 1 d . . . . .
H2 H 1.1416 0.9886 0.2709 0.040 Uiso 1 1 calc R . . . .
C3 C 1.1415(5) 1.0570(5) 0.1954(4) 0.033(2) Uani 1 1 d . . . . .
C4 C 1.1141(6) 1.0715(5) 0.1437(5) 0.044(3) Uani 1 1 d . . . . .
C5 C 1.0700(7) 1.0320(6) 0.1291(5) 0.049(3) Uani 1 1 d . . . . .
H5 H 1.0499 1.0453 0.0929 0.059 Uiso 1 1 calc R . . . .
C6 C 1.0557(6) 0.9715(6) 0.1694(5) 0.043(3) Uani 1 1 d . . . . .
C7 C 1.1928(6) 1.1023(5) 0.2068(5) 0.043(3) Uani 1 1 d . . . . .
H7 H 1.2270 1.1105 0.1725 0.052 Uiso 1 1 calc R . . . .
C8 C 1.1480(5) 1.1783(5) 0.2144(4) 0.034(2) Uani 1 1 d . . . . .
C9 C 1.0755(5) 1.1908(5) 0.2415(4) 0.030(2) Uani 1 1 d . . . . .
H9 H 1.0528 1.1510 0.2541 0.036 Uiso 1 1 calc R . . . .
C10 C 1.0349(5) 1.2575(5) 0.2510(4) 0.029(2) Uani 1 1 d . . . . .
C11 C 1.0679(6) 1.3159(5) 0.2302(4) 0.029(2) Uani 1 1 d . . . . .
C12 C 1.1414(5) 1.3052(5) 0.2027(4) 0.033(2) Uani 1 1 d . . . . .
H12 H 1.1637 1.3452 0.1889 0.039 Uiso 1 1 calc R . . . .
C13 C 1.1809(5) 1.2360(5) 0.1960(4) 0.031(2) Uani 1 1 d . . . . .
C14 C 0.9628(6) 1.2678(5) 0.2880(4) 0.033(2) Uani 1 1 d . . . . .
H14 H 0.9308 1.3182 0.2728 0.040 Uiso 1 1 calc R . . . .
C15 C 0.9153(5) 1.2156(5) 0.2850(4) 0.028(2) Uani 1 1 d . . . . .
C16 C 0.9134(5) 1.1532(5) 0.3267(4) 0.032(2) Uani 1 1 d . . . . .
H16 H 0.9451 1.1414 0.3576 0.039 Uiso 1 1 calc R . . . .
C17 C 0.8678(6) 1.1076(5) 0.3256(4) 0.038(3) Uani 1 1 d . . . . .
C18 C 0.8239(6) 1.1250(5) 0.2809(5) 0.040(3) Uani 1 1 d . . . . .
C19 C 0.8240(6) 1.1854(6) 0.2358(5) 0.042(3) Uani 1 1 d . . . . .
H19 H 0.7938 1.1955 0.2044 0.051 Uiso 1 1 calc R . . . .
C20 C 0.8705(5) 1.2297(5) 0.2396(4) 0.034(2) Uani 1 1 d . . . . .
C21 C 0.8630(6) 1.0403(5) 0.3723(5) 0.046(3) Uani 1 1 d . . . . .
H21 H 0.8070 1.0433 0.3805 0.056 Uiso 1 1 calc R . . . .
C22 C 0.8971(6) 0.9704(5) 0.3526(4) 0.036(2) Uani 1 1 d . . . . .
C23 C 0.9629(6) 0.9602(5) 0.3180(4) 0.034(2) Uani 1 1 d . . . . .
H23 H 0.9858 1.0000 0.3051 0.041 Uiso 1 1 calc R . . . .
C24 C 0.9982(5) 0.8957(5) 0.3007(4) 0.035(2) Uani 1 1 d . . . . .
C25 C 0.9622(6) 0.8398(5) 0.3204(4) 0.035(2) Uani 1 1 d . . . . .
C26 C 0.8948(6) 0.8473(6) 0.3562(5) 0.045(3) Uani 1 1 d . . . . .
H26 H 0.8716 0.8077 0.3692 0.054 Uiso 1 1 calc R . . . .
C27 C 0.8640(6) 0.9109(6) 0.3714(5) 0.042(3) Uani 1 1 d . . . . .
C28 C 1.0708(6) 0.8843(5) 0.2643(4) 0.035(2) Uani 1 1 d . . . . .
H28 H 1.0666 0.8501 0.2415 0.041 Uiso 1 1 calc R . . . .
C29 C 1.0055(8) 0.9299(8) 0.1017(6) 0.065(4) Uani 1 1 d . . . . .
H29A H 1.0559 0.9242 0.0817 0.097 Uiso 1 1 calc GR . . . .
H29B H 0.9714 0.9770 0.0846 0.097 Uiso 1 1 calc GR . . . .
H29C H 0.9832 0.8905 0.0994 0.097 Uiso 1 1 calc GR . . . .
C30 C 1.2924(6) 1.2797(6) 0.1624(5) 0.049(3) Uani 1 1 d . . . . .
H30A H 1.2664 1.3209 0.1335 0.073 Uiso 1 1 calc GR . . . .
H30B H 1.3458 1.2614 0.1497 0.073 Uiso 1 1 calc GR . . . .
H30C H 1.2915 1.2957 0.1970 0.073 Uiso 1 1 calc GR . . . .
C31 C 0.8208(6) 1.3120(5) 0.1543(4) 0.039(3) Uani 1 1 d . . . . .
H31A H 0.8246 1.3590 0.1300 0.059 Uiso 1 1 calc GR . . . .
H31B H 0.7683 1.3163 0.1705 0.059 Uiso 1 1 calc GR . . . .
H31C H 0.8335 1.2748 0.1324 0.059 Uiso 1 1 calc GR . . . .
C32 C 0.7578(8) 0.8678(7) 0.4184(7) 0.084(5) Uani 1 1 d . . . . .
H32A H 0.7562 0.8499 0.3850 0.126 Uiso 1 1 calc GR . . . .
H32B H 0.7053 0.8877 0.4319 0.126 Uiso 1 1 calc GR . . . .
H32C H 0.7843 0.8274 0.4477 0.126 Uiso 1 1 calc GR . . . .
C33 C 1.1509(7) 1.1238(6) 0.0477(5) 0.057(3) Uani 1 1 d . . . . .
H33A H 1.1466 1.0762 0.0433 0.068 Uiso 1 1 calc R . . . .
H33B H 1.2052 1.1257 0.0395 0.068 Uiso 1 1 calc R . . . .
C34 C 1.1003(7) 1.1848(5) 0.0070(5) 0.047(3) Uani 1 1 d . . . . .
H34A H 1.0460 1.1878 0.0196 0.057 Uiso 1 1 calc R . . . .
H34B H 1.1079 1.1725 -0.0301 0.057 Uiso 1 1 calc R . . . .
C35 C 1.0895(7) 1.2937(6) 0.0673(5) 0.049(3) Uani 1 1 d . . . . .
H35A H 1.1186 1.2530 0.0959 0.058 Uiso 1 1 calc R . . . .
H35B H 1.1049 1.3381 0.0682 0.058 Uiso 1 1 calc R . . . .
C36 C 1.0048(7) 1.3053(5) 0.0837(4) 0.043(3) Uani 1 1 d . . . . .
H36A H 0.9971 1.3095 0.1232 0.052 Uiso 1 1 calc R . . . .
H36B H 0.9888 1.2616 0.0817 0.052 Uiso 1 1 calc R . . . .
C37 C 0.9658(6) 1.4575(5) 0.0632(4) 0.034(2) Uani 1 1 d . . . . .
H37A H 1.0223 1.4471 0.0644 0.041 Uiso 1 1 calc R . . . .
H37B H 0.9480 1.5040 0.0354 0.041 Uiso 1 1 calc R . . . .
C38 C 0.9296(6) 1.4666(5) 0.1209(4) 0.036(2) Uani 1 1 d . . . . .
H38A H 0.9443 1.4193 0.1484 0.043 Uiso 1 1 calc R . . . .
H38B H 0.8730 1.4809 0.1192 0.043 Uiso 1 1 calc R . . . .
C39 C 1.0564(6) 1.4855(5) 0.1674(4) 0.034(2) Uani 1 1 d . . . . .
H39A H 1.0802 1.4516 0.1429 0.041 Uiso 1 1 calc R . . . .
H39B H 1.0878 1.5210 0.1626 0.041 Uiso 1 1 calc R . . . .
C40 C 1.0596(6) 1.4425(5) 0.2273(4) 0.037(2) Uani 1 1 d . . . . .
H40A H 1.1141 1.4231 0.2374 0.044 Uiso 1 1 calc R . . . .
H40B H 1.0338 1.4757 0.2519 0.044 Uiso 1 1 calc R . . . .
C41 C 0.7580(10) 1.0752(8) 0.2309(5) 0.080(5) Uani 1 1 d . . . . .
H41A H 0.8054 1.0593 0.2084 0.096 Uiso 1 1 calc R . . . .
H41B H 0.7288 1.1237 0.2103 0.096 Uiso 1 1 calc R . . . .
C42 C 0.7086(8) 1.0195(7) 0.2398(5) 0.058(3) Uani 1 1 d . . . . .
H42A H 0.6548 1.0430 0.2497 0.070 Uiso 1 1 calc R . . . .
H42B H 0.7282 0.9779 0.2713 0.070 Uiso 1 1 calc R . . . .
C43 C 0.8126(6) 0.9457(6) 0.1664(5) 0.053(3) Uani 1 1 d . . . . .
H43A H 0.8191 0.9214 0.1350 0.063 Uiso 1 1 calc R . . . .
H43B H 0.8395 0.9851 0.1550 0.063 Uiso 1 1 calc R . . . .
C44 C 0.8510(7) 0.8914(6) 0.2157(6) 0.055(3) Uani 1 1 d . . . . .
H44A H 0.8471 0.9167 0.2463 0.066 Uiso 1 1 calc R . . . .
H44B H 0.9063 0.8750 0.2053 0.066 Uiso 1 1 calc R . . . .
C45 C 0.8590(7) 0.7575(8) 0.1916(6) 0.060(3) Uani 1 1 d . . . . .
H45A H 0.8294 0.7218 0.1921 0.072 Uiso 1 1 calc R . . . .
H45B H 0.8561 0.7906 0.1539 0.072 Uiso 1 1 calc R . . . .
C46 C 0.9418(8) 0.7174(8) 0.2023(6) 0.073(4) Uani 1 1 d . . . . .
H46A H 0.9692 0.7518 0.2086 0.087 Uiso 1 1 calc R . . . .
H46B H 0.9658 0.7004 0.1685 0.087 Uiso 1 1 calc R . . . .
C47 C 1.0226(6) 0.6509(6) 0.3042(6) 0.057(3) Uani 1 1 d . . . . .
H47A H 1.0437 0.6035 0.3302 0.068 Uiso 1 1 calc R . . . .
H47B H 1.0657 0.6637 0.2790 0.068 Uiso 1 1 calc R . . . .
C48 C 0.9937(7) 0.7073(5) 0.3379(5) 0.051(3) Uani 1 1 d . . . . .
H48A H 0.9412 0.7065 0.3537 0.061 Uiso 1 1 calc R . . . .
H48B H 1.0278 0.6978 0.3691 0.061 Uiso 1 1 calc R . . . .
C49 C 1.2460(6) 1.0634(5) 0.2554(6) 0.048(3) Uani 1 1 d . . . . .
H49A H 1.2723 1.0984 0.2622 0.058 Uiso 1 1 calc R . . . .
H49B H 1.2141 1.0496 0.2895 0.058 Uiso 1 1 calc R . . . .
C50 C 1.3063(7) 0.9959(7) 0.2472(7) 0.072(4) Uani 1 1 d . . . . .
H50A H 1.3335 1.0068 0.2107 0.108 Uiso 1 1 calc GR . . . .
H50B H 1.2816 0.9568 0.2484 0.108 Uiso 1 1 calc GR . . . .
H50C H 1.3430 0.9803 0.2770 0.108 Uiso 1 1 calc GR . . . .
C51 C 0.9820(6) 1.2655(6) 0.3468(5) 0.046(3) Uani 1 1 d . . . . .
H51A H 1.0171 1.2970 0.3445 0.055 Uiso 1 1 calc R . . . .
H51B H 1.0092 1.2149 0.3648 0.055 Uiso 1 1 calc R . . . .
C52 C 0.9110(7) 1.2907(6) 0.3828(5) 0.050(3) Uani 1 1 d . . . . .
H52A H 0.8918 1.3438 0.3712 0.075 Uiso 1 1 calc GR . . . .
H52B H 0.9244 1.2769 0.4222 0.075 Uiso 1 1 calc GR . . . .
H52C H 0.8712 1.2675 0.3783 0.075 Uiso 1 1 calc GR . . . .
C53 C 0.8959(8) 1.0384(6) 0.4277(5) 0.058(3) Uani 1 1 d . . . . .
H53A H 0.8977 0.9903 0.4535 0.070 Uiso 1 1 calc R . . . .
H53B H 0.9494 1.0429 0.4201 0.070 Uiso 1 1 calc R . . . .
C54 C 0.8515(11) 1.0967(7) 0.4564(6) 0.085(5) Uani 1 1 d . . . . .
H54A H 0.8605 1.1437 0.4359 0.127 Uiso 1 1 calc GR . . . .
H54B H 0.8682 1.0853 0.4947 0.127 Uiso 1 1 calc GR . . . .
H54C H 0.7966 1.0994 0.4573 0.127 Uiso 1 1 calc GR . . . .
C55 C 1.1404(6) 0.8443(5) 0.3018(4) 0.036(2) Uani 1 1 d . . . . .
H55A H 1.1515 0.8786 0.3211 0.044 Uiso 1 1 calc R . . . .
H55B H 1.1272 0.8037 0.3307 0.044 Uiso 1 1 calc R . . . .
C56 C 1.2110(8) 0.8144(7) 0.2677(6) 0.065(4) Uani 1 1 d . . . . .
H56A H 1.2248 0.8547 0.2396 0.098 Uiso 1 1 calc GR . . . .
H56B H 1.2002 0.7800 0.2489 0.098 Uiso 1 1 calc GR . . . .
H56C H 1.2537 0.7893 0.2925 0.098 Uiso 1 1 calc GR . . . .
C57 C 0.9110(8) 1.2965(8) -0.0962(6) 0.059(3) Uani 1 1 d . . . . .
C58 C 0.8521(8) 1.2799(7) -0.1261(6) 0.070(4) Uani 1 1 d D . . . .
C59 C 0.6885(8) 0.8687(7) 0.0852(6) 0.060(3) Uani 1 1 d . . . . .
C60 C 0.6415(8) 0.8731(8) 0.0365(7) 0.092(5) Uani 1 1 d D . . . .
C61 C 0.6217(9) 0.1465(8) 0.5662(7) 0.071(4) Uani 1 1 d . . . . .
C62 C 0.6796(8) 0.1705(9) 0.5927(6) 0.098(6) Uani 1 1 d D . . . .
S1A S 0.38840(17) 0.23243(14) 0.51396(11) 0.0425(7) Uani 1 1 d . . . . .
S3A S 0.56086(15) -0.01831(13) 0.35468(10) 0.0346(6) Uani 1 1 d . . . . .
S4A S 0.79943(14) 0.51386(13) 0.33932(11) 0.0350(6) Uani 1 1 d . . . . .
S5A S 0.69393(15) 0.69263(14) 0.28327(12) 0.0387(6) Uani 1 1 d . . . . .
S6A S 0.55090(16) 0.86150(14) 0.27254(13) 0.0440(7) Uani 1 1 d . . . . .
O1A O 0.4140(4) 0.3713(3) 0.4122(3) 0.0410(18) Uani 1 1 d . . . . .
O2A O 0.4865(4) 0.5993(4) 0.3468(3) 0.0375(17) Uani 1 1 d . . . . .
O3A O 0.4920(4) 0.1333(3) 0.2593(3) 0.0295(15) Uani 1 1 d . . . . .
O4A O 0.2649(4) 0.2820(3) 0.3389(3) 0.0359(16) Uani 1 1 d . . . . .
O5A O 0.7112(4) 0.4538(4) 0.2531(3) 0.0391(17) Uani 1 1 d . . . . .
O6A O 0.6351(4) 0.2270(3) 0.3170(3) 0.0380(17) Uani 1 1 d . . . . .
O7A O 0.4974(4) 0.7434(3) 0.2193(3) 0.0397(17) Uani 1 1 d . . . . .
O8A O 0.7106(4) 0.6031(4) 0.1257(3) 0.0437(18) Uani 1 1 d . . . . .
C1A C 0.4180(5) 0.5614(5) 0.2887(4) 0.024(2) Uani 1 1 d . . . . .
C2A C 0.3808(5) 0.5116(5) 0.2820(4) 0.027(2) Uani 1 1 d . . . . .
H2A H 0.3576 0.5202 0.2475 0.033 Uiso 1 1 calc R . . . .
C3A C 0.3754(5) 0.4489(5) 0.3234(4) 0.031(2) Uani 1 1 d . . . . .
C4A C 0.4142(6) 0.4357(5) 0.3723(4) 0.032(2) Uani 1 1 d . . . . .
C5A C 0.4525(6) 0.4849(5) 0.3806(5) 0.038(2) Uani 1 1 d . . . . .
H5A H 0.4781 0.4756 0.4143 0.046 Uiso 1 1 calc R . . . .
C6A C 0.4527(5) 0.5471(5) 0.3395(4) 0.028(2) Uani 1 1 d . . . . .
C7A C 0.3244(5) 0.4000(5) 0.3168(4) 0.033(2) Uani 1 1 d . . . . .
H7A H 0.2987 0.3859 0.3544 0.040 Uiso 1 1 calc R . . . .
C8A C 0.3690(5) 0.3295(5) 0.3014(4) 0.027(2) Uani 1 1 d . . . . .
C9A C 0.4406(5) 0.3204(5) 0.2728(4) 0.029(2) Uani 1 1 d . . . . .
H9A H 0.4636 0.3602 0.2634 0.035 Uiso 1 1 calc R . . . .
C10A C 0.4799(5) 0.2561(5) 0.2574(4) 0.027(2) Uani 1 1 d . . . . .
C11A C 0.4471(5) 0.1980(5) 0.2725(4) 0.027(2) Uani 1 1 d . . . . .
C12A C 0.3742(6) 0.2048(5) 0.2991(4) 0.032(2) Uani 1 1 d . . . . .
H12A H 0.3516 0.1648 0.3080 0.039 Uiso 1 1 calc R . . . .
C13A C 0.3353(5) 0.2702(5) 0.3124(4) 0.027(2) Uani 1 1 d . . . . .
C14A C 0.5562(5) 0.2500(5) 0.2225(4) 0.032(2) Uani 1 1 d . . . . .
H14A H 0.5895 0.2001 0.2375 0.039 Uiso 1 1 calc R . . . .
C15A C 0.5988(5) 0.3035(5) 0.2292(4) 0.031(2) Uani 1 1 d . . . . .
C16A C 0.6007(5) 0.3672(5) 0.1891(4) 0.030(2) Uani 1 1 d . . . . .
H16A H 0.5732 0.3777 0.1562 0.036 Uiso 1 1 calc R . . . .
C17A C 0.6403(5) 0.4164(5) 0.1944(4) 0.026(2) Uani 1 1 d . . . . .
C18A C 0.6761(5) 0.4027(5) 0.2446(4) 0.030(2) Uani 1 1 d . . . . .
C19A C 0.6747(5) 0.3411(5) 0.2861(4) 0.030(2) Uani 1 1 d . . . . .
H19A H 0.6989 0.3329 0.3202 0.036 Uiso 1 1 calc R . . . .
C20A C 0.6377(5) 0.2906(5) 0.2783(4) 0.030(2) Uani 1 1 d . . . . .
C21A C 0.6485(5) 0.4832(5) 0.1488(4) 0.031(2) Uani 1 1 d . . . . .
H21A H 0.7043 0.4821 0.1449 0.038 Uiso 1 1 calc R . . . .
C22A C 0.6061(5) 0.5536(5) 0.1664(4) 0.029(2) Uani 1 1 d . . . . .
C23A C 0.5359(5) 0.5620(5) 0.1952(4) 0.033(2) Uani 1 1 d . . . . .
H23A H 0.5126 0.5223 0.2039 0.039 Uiso 1 1 calc R . . . .
C24A C 0.4972(5) 0.6257(5) 0.2121(4) 0.028(2) Uani 1 1 d . . . . .
C25A C 0.5318(5) 0.6843(5) 0.1969(4) 0.028(2) Uani 1 1 d . . . . .
C26A C 0.6012(6) 0.6782(5) 0.1670(4) 0.032(2) Uani 1 1 d . . . . .
H26A H 0.6234 0.7186 0.1567 0.038 Uiso 1 1 calc R . . . .
C27A C 0.6382(5) 0.6146(5) 0.1521(4) 0.031(2) Uani 1 1 d . . . . .
C28A C 0.4210(5) 0.6307(5) 0.2450(4) 0.028(2) Uani 1 1 d . . . . .
H28A H 0.4148 0.6698 0.2657 0.034 Uiso 1 1 calc R . . . .
C29A C 0.5015(7) 0.5978(6) 0.4021(5) 0.049(3) Uani 1 1 d . . . . .
H29D H 0.5196 0.6405 0.4020 0.074 Uiso 1 1 calc GR . . . .
H29E H 0.5410 0.5532 0.4168 0.074 Uiso 1 1 calc GR . . . .
H29F H 0.4543 0.5985 0.4257 0.074 Uiso 1 1 calc GR . . . .
C30A C 0.2238(6) 0.2271(6) 0.3485(5) 0.049(3) Uani 1 1 d . . . . .
H30D H 0.2118 0.2212 0.3125 0.073 Uiso 1 1 calc GR . . . .
H30E H 0.1760 0.2417 0.3702 0.073 Uiso 1 1 calc GR . . . .
H30F H 0.2554 0.1808 0.3693 0.073 Uiso 1 1 calc GR . . . .
C31A C 0.6785(7) 0.2102(7) 0.3653(5) 0.055(3) Uani 1 1 d . . . . .
H31D H 0.7303 0.2163 0.3540 0.083 Uiso 1 1 calc GR . . . .
H31E H 0.6818 0.1597 0.3857 0.083 Uiso 1 1 calc GR . . . .
H31F H 0.6533 0.2432 0.3897 0.083 Uiso 1 1 calc GR . . . .
C32A C 0.7508(6) 0.6572(6) 0.1204(5) 0.050(3) Uani 1 1 d . . . . .
H32D H 0.7259 0.7014 0.0934 0.075 Uiso 1 1 calc GR . . . .
H32E H 0.8040 0.6391 0.1074 0.075 Uiso 1 1 calc GR . . . .
H32F H 0.7504 0.6687 0.1569 0.075 Uiso 1 1 calc GR . . . .
C33A C 0.4175(10) 0.3711(6) 0.4710(5) 0.071(4) Uani 1 1 d . . . . .
H33C H 0.3655 0.3915 0.4863 0.085 Uiso 1 1 calc R . . . .
H33D H 0.4511 0.4018 0.4745 0.085 Uiso 1 1 calc R . . . .
C34A C 0.4493(10) 0.2928(8) 0.5038(5) 0.078(5) Uani 1 1 d . . . . .
H34C H 0.4629 0.2945 0.5410 0.094 Uiso 1 1 calc R . . . .
H34D H 0.4975 0.2715 0.4841 0.094 Uiso 1 1 calc R . . . .
C35A C 0.3909(7) 0.2175(6) 0.4439(5) 0.049(3) Uani 1 1 d . . . . .
H35C H 0.3571 0.1853 0.4441 0.058 Uiso 1 1 calc R . . . .
H35D H 0.3697 0.2649 0.4179 0.058 Uiso 1 1 calc R . . . .
C36A C 0.4694(8) 0.1841(6) 0.4222(4) 0.058(4) Uani 1 1 d . . . . .
H36C H 0.5082 0.2050 0.4326 0.070 Uiso 0.75 1 calc R . P A 1
H36D H 0.4711 0.1919 0.3809 0.070 Uiso 0.75 1 calc R . P A 1
H36E H 0.4894 0.2255 0.4002 0.070 Uiso 0.25 1 calc R . P B 2
H36F H 0.4614 0.1578 0.3949 0.070 Uiso 0.25 1 calc R . P B 2
C37A C 0.5804(8) 0.0531(6) 0.4364(5) 0.062(4) Uani 1 1 d . . . . .
H37C H 0.6101 0.0844 0.4449 0.074 Uiso 0.75 1 calc R . P C 1
H37D H 0.6002 0.0033 0.4595 0.074 Uiso 0.75 1 calc R . P C 1
H37E H 0.6286 0.0233 0.4546 0.074 Uiso 0.25 1 calc R . P D 2
H37F H 0.5422 0.0242 0.4499 0.074 Uiso 0.25 1 calc R . P D 2
C38A C 0.5965(7) 0.0506(6) 0.3749(4) 0.045(3) Uani 1 1 d . . . . .
H38C H 0.6527 0.0406 0.3667 0.053 Uiso 1 1 calc R . . . .
H38D H 0.5726 0.0992 0.3514 0.053 Uiso 1 1 calc R . . . .
C39A C 0.4638(5) 0.0290(5) 0.3308(4) 0.032(2) Uani 1 1 d . . . . .
H39C H 0.4337 -0.0075 0.3357 0.039 Uiso 1 1 calc R . . . .
H39D H 0.4388 0.0628 0.3551 0.039 Uiso 1 1 calc R . . . .
C40A C 0.4603(6) 0.0713(5) 0.2712(4) 0.029(2) Uani 1 1 d . . . . .
H40C H 0.4881 0.0381 0.2472 0.035 Uiso 1 1 calc R . . . .
H40D H 0.4059 0.0883 0.2609 0.035 Uiso 1 1 calc R . . . .
C41A C 0.7889(7) 0.4265(6) 0.2669(6) 0.053(3) Uani 1 1 d . . . . .
H41C H 0.8193 0.4032 0.2375 0.064 Uiso 1 1 calc R . . . .
H41D H 0.7936 0.3895 0.3028 0.064 Uiso 1 1 calc R . . . .
C42A C 0.8184(6) 0.4895(6) 0.2718(4) 0.039(2) Uani 1 1 d . . . . .
H42C H 0.7951 0.5328 0.2426 0.046 Uiso 1 1 calc R . . . .
H42D H 0.8746 0.4774 0.2637 0.046 Uiso 1 1 calc R . . . .
C43A C 0.6960(5) 0.5488(5) 0.3440(4) 0.035(2) Uani 1 1 d . . . . .
H43C H 0.6723 0.5080 0.3475 0.042 Uiso 1 1 calc R . . . .
H43D H 0.6819 0.5669 0.3787 0.042 Uiso 1 1 calc R . . . .
C44A C 0.6620(6) 0.6094(5) 0.2953(4) 0.031(2) Uani 1 1 d . . . . .
H44C H 0.6054 0.6221 0.3012 0.038 Uiso 1 1 calc R . . . .
H44D H 0.6742 0.5905 0.2609 0.038 Uiso 1 1 calc R . . . .
C45A C 0.6407(6) 0.7358(6) 0.3374(5) 0.042(3) Uani 1 1 d . . . . .
H45C H 0.6413 0.6979 0.3726 0.051 Uiso 1 1 calc R . . . .
H45D H 0.6674 0.7707 0.3436 0.051 Uiso 1 1 calc R . . . .
C46A C 0.5582(6) 0.7758(5) 0.3248(5) 0.041(3) Uani 1 1 d . . . . .
H46C H 0.5298 0.7859 0.3597 0.049 Uiso 1 1 calc R . . . .
H46D H 0.5338 0.7443 0.3109 0.049 Uiso 1 1 calc R . . . .
C47A C 0.4776(6) 0.8661(5) 0.2266(5) 0.045(3) Uani 1 1 d . . . . .
H47C H 0.4322 0.8556 0.2499 0.054 Uiso 1 1 calc R . . . .
H47D H 0.4617 0.9166 0.2038 0.054 Uiso 1 1 calc R . . . .
C48A C 0.5008(6) 0.8145(6) 0.1873(5) 0.048(3) Uani 1 1 d . . . . .
H48C H 0.4654 0.8309 0.1562 0.058 Uiso 1 1 calc R . . . .
H48D H 0.5536 0.8136 0.1713 0.058 Uiso 1 1 calc R . . . .
C49A C 0.2609(6) 0.4397(5) 0.2767(5) 0.040(3) Uani 1 1 d . . . . .
H49C H 0.2340 0.4041 0.2719 0.048 Uiso 1 1 calc R . . . .
H49D H 0.2843 0.4586 0.2398 0.048 Uiso 1 1 calc R . . . .
C50A C 0.2014(6) 0.5031(6) 0.2945(6) 0.059(3) Uani 1 1 d . . . . .
H50D H 0.1655 0.5283 0.2646 0.089 Uiso 1 1 calc GR . . . .
H50E H 0.2274 0.5374 0.3018 0.089 Uiso 1 1 calc GR . . . .
H50F H 0.1730 0.4844 0.3286 0.089 Uiso 1 1 calc GR . . . .
C51A C 0.5410(6) 0.2538(5) 0.1621(4) 0.036(2) Uani 1 1 d . . . . .
H51C H 0.5150 0.3047 0.1441 0.044 Uiso 1 1 calc R . . . .
H51D H 0.5057 0.2231 0.1623 0.044 Uiso 1 1 calc R . . . .
C52A C 0.6141(8) 0.2283(7) 0.1274(5) 0.060(3) Uani 1 1 d . . . . .
H52D H 0.6006 0.2305 0.0896 0.090 Uiso 1 1 calc GR . . . .
H52E H 0.6403 0.1780 0.1451 0.090 Uiso 1 1 calc GR . . . .
H52F H 0.6482 0.2601 0.1253 0.090 Uiso 1 1 calc GR . . . .
C53A C 0.6245(6) 0.4848(6) 0.0906(4) 0.041(3) Uani 1 1 d . . . . .
H53C H 0.6236 0.5333 0.0659 0.049 Uiso 1 1 calc R . . . .
H53D H 0.5715 0.4789 0.0942 0.049 Uiso 1 1 calc R . . . .
C54A C 0.6768(7) 0.4259(6) 0.0624(5) 0.050(3) Uani 1 1 d . . . . .
H54D H 0.6609 0.4342 0.0241 0.075 Uiso 1 1 calc GR . . . .
H54E H 0.6725 0.3776 0.0837 0.075 Uiso 1 1 calc GR . . . .
H54F H 0.7302 0.4286 0.0613 0.075 Uiso 1 1 calc GR . . . .
C55A C 0.3547(5) 0.6571(5) 0.2036(4) 0.035(2) Uani 1 1 d . . . . .
H55C H 0.3627 0.6226 0.1790 0.042 Uiso 1 1 calc R . . . .
H55D H 0.3054 0.6563 0.2253 0.042 Uiso 1 1 calc R . . . .
C56A C 0.3488(7) 0.7335(6) 0.1673(5) 0.050(3) Uani 1 1 d . . . . .
H56D H 0.3970 0.7346 0.1452 0.076 Uiso 1 1 calc GR . . . .
H56E H 0.3391 0.7683 0.1912 0.076 Uiso 1 1 calc GR . . . .
H56F H 0.3064 0.7467 0.1420 0.076 Uiso 1 1 calc GR . . . .
Ag2B Ag 0.6697(10) 0.8626(9) 0.1869(9) 0.080(5) Uani 0.1 1 d . U P E 2
Ag3B Ag 0.4822(6) 0.1222(5) 0.5634(4) 0.046(2) Uani 0.25 1 d . U P F 2
Ag4B Ag 0.8324(5) 0.6396(5) 0.2893(5) 0.0424(3) Uani 0.1 1 d . . P G 2
S2B S 0.5529(7) 0.1191(6) 0.4660(5) 0.054(3) Uani 0.25 1 d . . P F 2
F7B F 0.666(4) 0.168(5) 0.6500(12) 0.17(2) Uani 0.25 1 d D U P H 2
F8B F 0.691(3) 0.2395(19) 0.567(3) 0.19(2) Uani 0.25 1 d D U P H 2
F9B F 0.7504(18) 0.121(2) 0.603(3) 0.16(2) Uani 0.25 1 d D U P H 2
O123 O 0.7622(12) 0.0380(8) 0.9983(8) 0.219(10) Uani 1 1 d D U . . .
H123 H 0.7403 0.0063 1.0168 0.328 Uiso 1 1 calc R . . . .
C121 C 0.6540(15) 0.1173(14) 0.9731(14) 0.271(19) Uani 1 1 d D U . . .
H12B H 0.6164 0.1480 0.9456 0.406 Uiso 1 1 calc R . . . .
H12C H 0.6303 0.0832 1.0007 0.406 Uiso 1 1 calc R . . . .
H12D H 0.6712 0.1481 0.9921 0.406 Uiso 1 1 calc R . . . .
C122 C 0.7238(16) 0.0740(11) 0.9430(11) 0.261(16) Uani 1 1 d D U . . .
H12E H 0.7108 0.0392 0.9250 0.313 Uiso 1 1 calc R . . . .
H12F H 0.7526 0.1053 0.9163 0.313 Uiso 1 1 calc R . . . .
O106 O 0.8327(5) 0.5591(5) -0.0476(4) 0.072(3) Uani 1 1 d . . . . .
H106 H 0.8188 0.5254 -0.0555 0.108 Uiso 1 1 calc R . . . .
C107 C 0.7901(8) 0.5777(7) 0.0009(6) 0.066(4) Uani 1 1 d . . . . .
H10A H 0.8222 0.5944 0.0222 0.079 Uiso 1 1 calc R . . . .
H10B H 0.7768 0.5339 0.0254 0.079 Uiso 1 1 calc R . . . .
C108 C 0.7166(9) 0.6377(9) -0.0143(6) 0.080(4) Uani 1 1 d . . . . .
H10C H 0.6835 0.6204 -0.0337 0.120 Uiso 1 1 calc GR . . . .
H10D H 0.7296 0.6809 -0.0390 0.120 Uiso 1 1 calc GR . . . .
H10E H 0.6896 0.6503 0.0198 0.120 Uiso 1 1 calc GR . . . .
O100 O 0.7384(8) 0.4674(6) 0.5155(4) 0.096(4) Uani 1 1 d D . . . .
H100 H 0.7491 0.5064 0.4980 0.144 Uiso 1 1 calc R . . . .
C101 C 0.7724(12) 0.4434(8) 0.5682(7) 0.106(6) Uani 1 1 d D . . . .
H10F H 0.7567 0.4834 0.5882 0.127 Uiso 1 1 calc R . . . .
H10G H 0.8290 0.4318 0.5623 0.127 Uiso 1 1 calc R . . . .
C102 C 0.7501(11) 0.3778(8) 0.6036(8) 0.102(6) Uani 1 1 d D . . . .
H10H H 0.6997 0.3772 0.5932 0.152 Uiso 1 1 calc GR . . . .
H10I H 0.7475 0.3794 0.6431 0.152 Uiso 1 1 calc GR . . . .
H10J H 0.7883 0.3336 0.5979 0.152 Uiso 1 1 calc GR . . . .
O103 O 0.6185(7) 0.4374(6) 0.4718(5) 0.094(3) Uani 1 1 d D U . . .
H103 H 0.6571 0.4449 0.4830 0.141 Uiso 1 1 calc GR . . . .
C104 C 0.6384(8) 0.3659(8) 0.4608(10) 0.110(6) Uani 1 1 d D U . . .
H10K H 0.6094 0.3667 0.4289 0.132 Uiso 1 1 calc R . . . .
H10L H 0.6234 0.3311 0.4940 0.132 Uiso 1 1 calc R . . . .
C105 C 0.7230(7) 0.3404(9) 0.4475(7) 0.084(4) Uani 1 1 d D U . . .
H10M H 0.7342 0.3609 0.4079 0.126 Uiso 1 1 calc GR . . . .
H10N H 0.7382 0.2870 0.4549 0.126 Uiso 1 1 calc GR . . . .
H10O H 0.7517 0.3567 0.4709 0.126 Uiso 1 1 calc GR . . . .
O109 O 0.7704(6) 0.4788(7) 0.9036(7) 0.114(5) Uani 1 1 d D U . . .
H109 H 0.8060 0.4409 0.9035 0.172 Uiso 1 1 calc GR . . . .
C110 C 0.7015(8) 0.4688(10) 0.8889(8) 0.100(5) Uani 1 1 d D U . . .
H11A H 0.6869 0.4284 0.9172 0.120 Uiso 1 1 calc R . . . .
H11B H 0.7096 0.4554 0.8522 0.120 Uiso 1 1 calc R . . . .
C111 C 0.6376(10) 0.5375(10) 0.8855(9) 0.112(6) Uani 1 1 d D U . . .
H11C H 0.6509 0.5769 0.8562 0.168 Uiso 1 1 calc GR . . . .
H11D H 0.6302 0.5513 0.9216 0.168 Uiso 1 1 calc GR . . . .
H11E H 0.5900 0.5290 0.8765 0.168 Uiso 1 1 calc GR . . . .
Ag4 Ag 0.83071(5) 0.64146(5) 0.32229(5) 0.0424(3) Uani 0.9 1 d . . P G 1
O15 O 0.8219(5) 0.6831(5) 0.4044(4) 0.063(2) Uani 1 1 d . . . . .
O16 O 0.7625(5) 0.5963(5) 0.4463(3) 0.064(2) Uani 1 1 d . . . . .
C63 C 0.7988(7) 0.6420(7) 0.4451(5) 0.054(3) Uani 1 1 d . . . . .
C64 C 0.8181(8) 0.6481(7) 0.5027(6) 0.086(5) Uani 1 1 d D . . . .
F10B F 0.8578(14) 0.5850(12) 0.5333(9) 0.072(7) Uani 0.4 1 d D U P I 2
F11B F 0.7666(18) 0.700(2) 0.525(2) 0.163(17) Uani 0.4 1 d D U P I 2
F12B F 0.8881(13) 0.6725(14) 0.4919(10) 0.116(10) Uani 0.4 1 d D U P I 2
Cl3 Cl 0.5066(8) 0.7351(7) 0.0188(5) 0.295(7) Uani 1 1 d D U . . .
Cl4 Cl 0.4781(5) 0.6143(4) -0.0018(3) 0.175(3) Uani 1 1 d D U . . .
C115 C 0.4541(16) 0.6688(10) 0.0461(8) 0.189(11) Uani 1 1 d D U . . .
H11F H 0.4702 0.6405 0.0840 0.227 Uiso 1 1 calc R . . . .
H11G H 0.3981 0.6917 0.0476 0.227 Uiso 1 1 calc R . . . .
Cl1 Cl 0.9808(8) 0.5384(7) 0.4338(4) 0.290(8) Uani 1 1 d D U . . .
Cl2 Cl 1.0047(3) 0.4429(3) 0.3701(2) 0.1230(18) Uani 1 1 d D U . . .
C112 C 0.9563(11) 0.4539(13) 0.4356(8) 0.230(10) Uani 1 1 d D U . . .
H11H H 0.9783 0.4139 0.4674 0.276 Uiso 1 1 calc R . . . .
H11I H 0.9002 0.4601 0.4353 0.276 Uiso 1 1 calc R . . . .
Cl5 Cl 0.8856(5) 0.1364(4) 0.0917(3) 0.158(2) Uani 1 1 d D U . . .
Cl6 Cl 0.7812(5) 0.2543(5) 0.0211(3) 0.202(4) Uani 1 1 d D U . . .
C118 C 0.825(2) 0.1577(12) 0.0351(14) 0.29(2) Uani 1 1 d D U . . .
H11J H 0.7857 0.1300 0.0447 0.345 Uiso 1 1 calc R . . . .
H11K H 0.8560 0.1447 0.0016 0.345 Uiso 1 1 calc R . . . .
F11 F 0.8882(10) 0.6069(14) 0.5146(12) 0.184(14) Uani 0.6 1 d D U P I 1
S2A S 0.48682(18) 0.08432(17) 0.45685(12) 0.0283(7) Uani 0.75 1 d . . P F 1
Ag2 Ag 0.67355(8) 0.86235(8) 0.21648(5) 0.0414(3) Uani 0.9 1 d . . P E 1
F10 F 0.7993(10) 0.7136(7) 0.5106(7) 0.063(4) Uani 0.6 1 d D U P I 1
Ag3 Ag 0.47461(16) 0.10261(13) 0.55758(11) 0.0282(4) Uani 0.75 1 d . U P F 1
F12 F 0.7647(9) 0.6207(8) 0.5454(5) 0.088(5) Uani 0.6 1 d D U P I 1
F7 F 0.7185(12) 0.1120(10) 0.6308(8) 0.149(9) Uani 0.75 1 d D U P H 1
F8 F 0.6457(10) 0.2282(11) 0.6150(10) 0.146(7) Uani 0.75 1 d D U P H 1
F9 F 0.7361(8) 0.1884(10) 0.5545(6) 0.119(5) Uani 0.75 1 d D U P H 1
O124 O 0.4001(5) 1.1213(4) 0.1225(3) 0.056(2) Uani 1 1 d . . . . .
O125 O 0.5473(8) 1.0350(10) 0.1249(7) 0.053(4) Uani 0.5 1 d . U P J 1
O126 O 0.1469(6) 0.0648(6) 0.4096(4) 0.086(3) Uani 1 1 d . . . . .
O12B O 0.5262(8) 1.0004(10) 0.1110(7) 0.053(4) Uani 0.5 1 d . U P K 2
O127 O 0.6947(5) -0.0447(4) 0.5641(3) 0.061(2) Uani 1 1 d . U . . .

loop_
_atom_site_aniso_label
_atom_site_aniso_U_11
_atom_site_aniso_U_22
_atom_site_aniso_U_33
_atom_site_aniso_U_23
_atom_site_aniso_U_13
_atom_site_aniso_U_12
Ag1 0.0472(5) 0.0314(4) 0.0387(5) -0.0055(3) -0.0056(4) -0.0142(4)
S1 0.0445(16) 0.0300(14) 0.0533(18) 0.0035(12) 0.0009(13) -0.0112(12)
S2 0.0456(16) 0.0368(14) 0.0401(15) -0.0099(12) 0.0027(12) -0.0230(12)
S3 0.0339(14) 0.0264(12) 0.0350(14) -0.0068(10) -0.0021(11) -0.0081(10)
S4 0.0497(17) 0.0381(15) 0.0540(18) -0.0066(13) -0.0021(14) -0.0253(13)
S5 0.0389(16) 0.0396(15) 0.066(2) -0.0066(14) 0.0013(14) -0.0188(13)
S6 0.0429(17) 0.0380(16) 0.112(3) -0.0356(18) 0.0146(17) -0.0177(14)
F1 0.31(2) 0.54(4) 0.084(9) -0.021(14) -0.036(11) -0.35(3)
F2 0.068(7) 0.163(11) 0.34(2) -0.145(13) -0.044(9) -0.027(7)
F3 0.128(9) 0.083(7) 0.249(15) -0.046(8) -0.077(10) -0.037(6)
F4 0.198(14) 0.162(11) 0.096(8) 0.061(8) -0.059(8) -0.078(10)
F5 0.090(9) 0.35(2) 0.128(11) 0.017(12) -0.020(8) -0.096(12)
F6 0.184(13) 0.136(10) 0.117(9) -0.047(8) -0.059(9) -0.042(9)
O1 0.147(9) 0.030(4) 0.050(5) 0.001(4) 0.015(6) -0.036(5)
O2 0.052(5) 0.054(5) 0.050(5) -0.009(4) -0.007(4) -0.022(4)
O3 0.034(4) 0.024(4) 0.042(4) -0.010(3) 0.002(3) -0.006(3)
O4 0.033(4) 0.028(4) 0.073(5) -0.009(4) 0.020(4) -0.014(3)
O5 0.062(5) 0.056(5) 0.057(5) 0.007(4) -0.008(4) -0.038(4)
O6 0.032(4) 0.031(4) 0.039(4) 0.005(3) -0.002(3) -0.011(3)
O7 0.040(4) 0.033(4) 0.076(6) -0.008(4) 0.008(4) -0.022(3)
O8 0.041(4) 0.031(4) 0.078(6) -0.006(4) 0.023(4) -0.012(3)
O9 0.071(6) 0.059(6) 0.078(6) -0.021(5) -0.009(5) -0.040(5)
O10 0.091(8) 0.083(7) 0.112(9) -0.020(7) -0.047(7) -0.028(7)
O11 0.084(7) 0.063(5) 0.050(5) 0.004(4) 0.003(5) -0.046(5)
O12 0.089(8) 0.115(9) 0.076(7) -0.020(6) 0.010(6) -0.059(7)
O13 0.100(8) 0.107(8) 0.064(6) 0.001(6) 0.006(6) -0.065(7)
O14 0.119(10) 0.125(10) 0.096(10) -0.027(8) -0.002(7) -0.063(8)
C1 0.033(6) 0.029(5) 0.043(6) -0.009(5) 0.002(5) -0.007(4)
C2 0.021(5) 0.029(5) 0.048(6) -0.009(5) 0.006(4) -0.007(4)
C3 0.031(6) 0.018(5) 0.042(6) -0.002(4) 0.005(5) -0.002(4)
C4 0.052(7) 0.014(5) 0.066(8) -0.005(5) 0.009(6) -0.014(5)
C5 0.054(7) 0.034(6) 0.047(7) 0.000(5) -0.003(6) 0.002(5)
C6 0.031(6) 0.039(6) 0.060(8) -0.016(6) 0.008(5) -0.011(5)
C7 0.035(6) 0.030(6) 0.067(8) -0.017(5) 0.021(5) -0.013(5)
C8 0.027(5) 0.019(5) 0.049(6) 0.002(4) -0.002(5) -0.001(4)
C9 0.030(5) 0.016(5) 0.042(6) 0.001(4) -0.002(4) -0.007(4)
C10 0.032(5) 0.022(5) 0.028(5) -0.002(4) -0.006(4) -0.004(4)
C11 0.039(6) 0.016(5) 0.033(5) -0.005(4) -0.007(4) -0.005(4)
C12 0.033(6) 0.025(5) 0.042(6) -0.001(4) -0.004(5) -0.016(4)
C13 0.030(6) 0.017(5) 0.046(6) 0.002(4) -0.011(5) -0.008(4)
C14 0.038(6) 0.020(5) 0.035(6) -0.001(4) -0.002(5) -0.001(4)
C15 0.022(5) 0.025(5) 0.033(6) -0.007(4) 0.003(4) 0.000(4)
C16 0.030(5) 0.030(5) 0.036(6) -0.003(5) 0.006(4) -0.012(4)
C17 0.035(6) 0.033(6) 0.034(6) 0.002(5) 0.005(5) 0.000(5)
C18 0.033(6) 0.028(5) 0.063(8) -0.001(5) 0.000(5) -0.025(5)
C19 0.033(6) 0.041(6) 0.047(7) 0.005(5) 0.001(5) -0.014(5)
C20 0.029(5) 0.029(5) 0.041(6) -0.003(5) 0.012(5) -0.009(4)
C21 0.040(6) 0.028(6) 0.062(8) 0.000(5) 0.011(5) -0.008(5)
C22 0.033(6) 0.023(5) 0.049(6) 0.007(5) 0.000(5) -0.017(4)
C23 0.033(6) 0.016(5) 0.053(7) 0.001(4) -0.004(5) -0.015(4)
C24 0.028(5) 0.034(6) 0.038(6) 0.007(5) -0.001(4) -0.014(5)
C25 0.031(6) 0.025(5) 0.048(6) -0.008(5) 0.001(5) -0.006(4)
C26 0.033(6) 0.038(6) 0.065(8) -0.008(6) 0.004(5) -0.017(5)
C27 0.028(6) 0.032(6) 0.056(7) 0.007(5) 0.002(5) -0.006(5)
C28 0.038(6) 0.019(5) 0.046(6) 0.007(4) -0.003(5) -0.017(4)
C29 0.063(9) 0.071(9) 0.066(9) -0.023(7) -0.013(7) -0.016(7)
C30 0.044(7) 0.040(6) 0.062(8) -0.010(6) 0.019(6) -0.020(5)
C31 0.043(6) 0.028(5) 0.046(7) -0.002(5) 0.001(5) -0.016(5)
C32 0.062(9) 0.046(8) 0.135(14) -0.018(8) 0.054(9) -0.022(7)
C33 0.061(8) 0.028(6) 0.064(9) 0.000(6) 0.017(6) -0.002(5)
C34 0.059(7) 0.031(6) 0.056(7) -0.016(5) 0.007(6) -0.015(5)
C35 0.071(8) 0.028(6) 0.052(7) 0.002(5) -0.027(6) -0.022(6)
C36 0.073(8) 0.023(5) 0.038(6) -0.004(5) -0.005(6) -0.021(5)
C37 0.040(6) 0.030(5) 0.033(6) -0.005(4) 0.006(5) -0.015(5)
C38 0.039(6) 0.033(6) 0.040(6) -0.008(5) 0.000(5) -0.015(5)
C39 0.033(6) 0.026(5) 0.045(6) -0.009(5) -0.004(5) -0.008(4)
C40 0.040(6) 0.029(5) 0.045(6) -0.012(5) 0.001(5) -0.013(5)
C41 0.156(15) 0.072(9) 0.047(8) -0.025(7) 0.029(9) -0.093(10)
C42 0.086(10) 0.050(7) 0.049(7) -0.011(6) 0.022(7) -0.045(7)
C43 0.041(7) 0.049(7) 0.068(8) 0.000(6) 0.005(6) -0.025(6)
C44 0.048(7) 0.041(7) 0.080(9) 0.003(6) -0.009(6) -0.031(6)
C45 0.052(8) 0.077(9) 0.065(9) -0.027(7) 0.004(6) -0.031(7)
C46 0.054(9) 0.082(10) 0.092(11) -0.041(9) 0.027(8) -0.026(7)
C47 0.033(6) 0.035(6) 0.101(10) -0.009(6) -0.005(6) -0.012(5)
C48 0.044(7) 0.020(5) 0.083(9) 0.000(6) -0.012(6) -0.007(5)
C49 0.022(6) 0.027(6) 0.092(9) -0.012(6) -0.005(6) -0.001(4)
C50 0.049(8) 0.042(7) 0.130(13) -0.024(8) -0.015(8) -0.013(6)
C51 0.034(6) 0.034(6) 0.061(8) -0.004(5) -0.005(5) 0.002(5)
C52 0.054(7) 0.050(7) 0.041(7) -0.017(5) 0.002(5) 0.000(6)
C53 0.090(10) 0.035(6) 0.038(7) 0.005(5) 0.009(6) -0.014(6)
C54 0.141(15) 0.048(8) 0.048(8) -0.006(6) 0.017(9) -0.011(9)
C55 0.036(6) 0.021(5) 0.042(6) 0.006(4) 0.004(5) -0.005(4)
C56 0.061(8) 0.047(7) 0.077(10) -0.007(7) 0.010(7) -0.008(6)
C57 0.065(9) 0.063(9) 0.059(8) -0.008(7) 0.003(7) -0.038(8)
C58 0.071(10) 0.074(10) 0.086(11) -0.029(8) -0.001(8) -0.044(8)
C59 0.071(9) 0.048(7) 0.063(9) -0.012(7) 0.006(7) -0.020(7)
C60 0.078(12) 0.095(13) 0.095(13) 0.015(11) -0.004(10) -0.040(10)
C61 0.081(10) 0.076(10) 0.066(10) -0.009(8) -0.004(8) -0.045(9)
C62 0.067(11) 0.132(17) 0.093(13) 0.019(13) -0.015(10) -0.058(12)
S1A 0.0521(17) 0.0336(14) 0.0403(16) -0.0044(12) 0.0042(13) -0.0151(13)
S3A 0.0426(15) 0.0255(13) 0.0309(14) -0.0053(10) 0.0031(11) -0.0039(11)
S4A 0.0346(14) 0.0308(13) 0.0432(15) -0.0089(11) -0.0045(11) -0.0126(11)
S5A 0.0343(14) 0.0310(13) 0.0515(17) -0.0071(12) 0.0019(12) -0.0135(11)
S6A 0.0420(16) 0.0321(14) 0.0630(19) -0.0171(13) 0.0051(13) -0.0153(12)
O1A 0.065(5) 0.026(4) 0.035(4) -0.004(3) 0.000(3) -0.019(3)
O2A 0.045(4) 0.046(4) 0.031(4) -0.008(3) -0.001(3) -0.027(3)
O3A 0.033(4) 0.016(3) 0.039(4) -0.005(3) 0.002(3) -0.009(3)
O4A 0.030(4) 0.028(4) 0.055(4) -0.014(3) 0.006(3) -0.015(3)
O5A 0.026(4) 0.038(4) 0.053(5) 0.001(3) -0.011(3) -0.015(3)
O6A 0.039(4) 0.029(4) 0.039(4) 0.008(3) -0.004(3) -0.013(3)
O7A 0.037(4) 0.023(4) 0.058(5) -0.006(3) 0.000(3) -0.010(3)
O8A 0.036(4) 0.038(4) 0.055(5) -0.003(3) 0.009(3) -0.017(3)
C1A 0.022(5) 0.025(5) 0.027(5) -0.007(4) 0.006(4) -0.010(4)
C2A 0.027(5) 0.031(5) 0.023(5) -0.010(4) 0.001(4) -0.004(4)
C3A 0.029(5) 0.022(5) 0.044(6) -0.011(4) 0.009(5) -0.012(4)
C4A 0.038(6) 0.022(5) 0.031(6) -0.004(4) 0.005(5) -0.006(4)
C5A 0.036(6) 0.039(6) 0.044(6) -0.007(5) -0.004(5) -0.017(5)
C6A 0.026(5) 0.027(5) 0.033(6) -0.010(4) 0.000(4) -0.009(4)
C7A 0.026(5) 0.034(5) 0.039(6) -0.004(5) 0.003(4) -0.012(4)
C8A 0.031(5) 0.019(5) 0.034(5) -0.004(4) -0.011(4) -0.010(4)
C9A 0.030(5) 0.030(5) 0.028(5) 0.001(4) 0.000(4) -0.016(4)
C10A 0.032(5) 0.024(5) 0.021(5) 0.000(4) -0.006(4) -0.004(4)
C11A 0.027(5) 0.023(5) 0.028(5) 0.004(4) -0.007(4) -0.007(4)
C12A 0.038(6) 0.024(5) 0.034(6) 0.002(4) -0.004(5) -0.016(4)
C13A 0.026(5) 0.027(5) 0.033(5) -0.007(4) -0.010(4) -0.012(4)
C14A 0.026(5) 0.029(5) 0.037(6) -0.005(4) -0.003(4) 0.000(4)
C15A 0.024(5) 0.028(5) 0.038(6) -0.007(4) 0.009(4) -0.007(4)
C16A 0.030(5) 0.025(5) 0.028(5) -0.001(4) -0.001(4) -0.001(4)
C17A 0.014(5) 0.027(5) 0.033(5) -0.002(4) 0.002(4) -0.003(4)
C18A 0.023(5) 0.028(5) 0.038(6) -0.005(4) -0.003(4) -0.007(4)
C19A 0.024(5) 0.033(5) 0.031(5) 0.000(4) -0.005(4) -0.007(4)
C20A 0.017(5) 0.023(5) 0.045(6) -0.004(4) -0.001(4) -0.004(4)
C21A 0.021(5) 0.033(5) 0.038(6) 0.002(4) -0.002(4) -0.013(4)
C22A 0.027(5) 0.027(5) 0.026(5) 0.008(4) -0.004(4) -0.005(4)
C23A 0.031(6) 0.036(6) 0.032(6) 0.002(4) -0.008(4) -0.016(5)
C24A 0.021(5) 0.027(5) 0.035(6) -0.002(4) -0.004(4) -0.004(4)
C25A 0.017(5) 0.024(5) 0.040(6) 0.002(4) -0.006(4) -0.003(4)
C26A 0.036(6) 0.025(5) 0.036(6) 0.003(4) -0.009(5) -0.016(4)
C27A 0.023(5) 0.028(5) 0.036(6) 0.001(4) -0.001(4) -0.007(4)
C28A 0.033(5) 0.021(5) 0.033(5) -0.002(4) -0.006(4) -0.013(4)
C29A 0.062(8) 0.054(7) 0.047(7) -0.021(6) 0.004(6) -0.034(6)
C30A 0.030(6) 0.042(6) 0.074(8) -0.001(6) 0.003(5) -0.022(5)
C31A 0.043(7) 0.054(7) 0.055(8) 0.025(6) -0.019(6) -0.018(6)
C32A 0.036(6) 0.039(6) 0.075(8) -0.014(6) 0.017(6) -0.018(5)
C33A 0.139(14) 0.032(7) 0.042(8) -0.003(6) 0.001(8) -0.029(8)
C34A 0.147(15) 0.100(11) 0.021(6) -0.015(7) 0.001(7) -0.086(11)
C35A 0.067(8) 0.030(6) 0.059(8) -0.014(5) -0.009(6) -0.023(6)
C36A 0.089(10) 0.045(7) 0.022(6) -0.006(5) -0.004(6) 0.013(7)
C37A 0.112(11) 0.030(6) 0.041(7) -0.011(5) -0.008(7) -0.010(7)
C38A 0.055(7) 0.038(6) 0.043(7) -0.021(5) -0.004(5) -0.005(5)
C39A 0.032(6) 0.026(5) 0.038(6) -0.007(4) -0.001(4) -0.005(4)
C40A 0.040(6) 0.020(5) 0.031(5) -0.008(4) -0.009(4) -0.008(4)
C41A 0.054(8) 0.044(7) 0.073(9) -0.038(6) -0.014(6) -0.004(6)
C42A 0.032(6) 0.044(6) 0.037(6) -0.014(5) 0.002(5) -0.003(5)
C43A 0.029(6) 0.034(6) 0.047(6) -0.010(5) -0.002(5) -0.014(4)
C44A 0.030(5) 0.033(5) 0.035(6) -0.007(4) -0.005(4) -0.014(4)
C45A 0.043(7) 0.042(6) 0.048(7) -0.014(5) -0.005(5) -0.016(5)
C46A 0.045(7) 0.036(6) 0.045(7) -0.011(5) 0.006(5) -0.017(5)
C47A 0.035(6) 0.024(5) 0.071(8) -0.010(5) 0.001(5) -0.003(5)
C48A 0.035(6) 0.040(6) 0.059(8) 0.015(6) -0.018(5) -0.011(5)
C49A 0.032(6) 0.028(5) 0.061(7) -0.010(5) -0.007(5) -0.008(4)
C50A 0.033(6) 0.042(7) 0.105(11) -0.030(7) -0.004(6) -0.001(5)
C51A 0.046(6) 0.032(5) 0.035(6) -0.013(5) 0.005(5) -0.014(5)
C52A 0.071(9) 0.047(7) 0.059(8) -0.006(6) 0.005(7) -0.019(6)
C53A 0.053(7) 0.037(6) 0.036(6) 0.002(5) -0.004(5) -0.026(5)
C54A 0.079(9) 0.046(7) 0.032(6) -0.012(5) 0.006(6) -0.028(6)
C55A 0.020(5) 0.032(5) 0.052(7) -0.001(5) -0.009(4) -0.012(4)
C56A 0.044(7) 0.041(6) 0.063(8) 0.006(6) -0.022(6) -0.013(5)
Ag2B 0.075(9) 0.068(8) 0.132(15) -0.047(12) -0.027(11) -0.044(7)
Ag3B 0.065(4) 0.026(4) 0.057(4) -0.006(3) -0.007(2) -0.027(3)
Ag4B 0.0336(5) 0.0429(5) 0.0571(7) -0.0148(5) -0.0001(5) -0.0179(4)
S2B 0.066(8) 0.047(7) 0.059(8) -0.015(6) -0.004(6) -0.031(6)
F7B 0.16(4) 0.19(5) 0.18(4) 0.00(4) -0.06(4) -0.10(4)
F8B 0.15(4) 0.22(5) 0.25(5) -0.08(4) 0.00(4) -0.10(4)
F9B 0.11(3) 0.20(4) 0.16(4) 0.05(4) -0.03(3) -0.09(3)
O123 0.33(3) 0.079(10) 0.23(2) -0.036(11) 0.125(18) -0.084(13)
C121 0.34(3) 0.13(2) 0.28(4) 0.02(2) 0.11(3) -0.07(2)
C122 0.19(3) 0.048(13) 0.42(3) 0.09(2) 0.04(2) 0.018(14)
O106 0.074(6) 0.070(6) 0.094(7) -0.038(5) 0.021(5) -0.047(5)
C107 0.074(9) 0.060(8) 0.066(9) 0.001(7) 0.002(7) -0.039(7)
C108 0.085(11) 0.086(11) 0.067(10) -0.020(8) -0.007(8) -0.016(9)
O100 0.155(11) 0.070(7) 0.071(7) -0.010(6) -0.012(7) -0.045(7)
C101 0.153(18) 0.063(10) 0.094(14) -0.001(9) -0.027(12) -0.024(11)
C102 0.107(14) 0.082(12) 0.100(13) -0.015(10) 0.023(11) -0.014(10)
O103 0.099(8) 0.074(6) 0.092(8) -0.014(6) 0.000(7) -0.001(6)
C104 0.066(9) 0.082(10) 0.182(19) -0.051(12) 0.028(11) -0.013(9)
C105 0.060(8) 0.111(12) 0.090(11) -0.048(10) 0.000(8) -0.015(8)
O109 0.069(6) 0.112(9) 0.203(14) -0.106(10) 0.029(8) -0.041(6)
C110 0.083(10) 0.118(13) 0.103(13) -0.020(11) -0.015(10) -0.034(8)
C111 0.100(11) 0.111(13) 0.140(17) -0.050(13) -0.014(12) -0.029(9)
Ag4 0.0336(5) 0.0429(5) 0.0571(7) -0.0148(5) -0.0001(5) -0.0179(4)
O15 0.056(5) 0.069(6) 0.073(6) -0.021(5) 0.008(5) -0.029(5)
O16 0.082(6) 0.072(6) 0.046(5) -0.005(4) -0.005(4) -0.037(5)
C63 0.046(7) 0.053(8) 0.059(8) -0.010(7) -0.015(6) -0.004(6)
C64 0.098(14) 0.085(12) 0.083(12) -0.032(10) -0.036(10) -0.014(11)
F10B 0.079(16) 0.095(15) 0.032(11) 0.005(10) -0.015(10) -0.022(13)
F11B 0.22(4) 0.15(3) 0.13(3) -0.05(3) -0.01(3) -0.06(3)
F12B 0.17(3) 0.081(16) 0.109(19) 0.003(14) -0.086(19) -0.052(18)
Cl3 0.381(17) 0.255(11) 0.293(13) 0.059(9) -0.189(13) -0.195(12)
Cl4 0.188(7) 0.155(6) 0.167(6) -0.003(5) -0.103(6) -0.011(5)
C115 0.29(3) 0.121(18) 0.099(15) 0.038(9) 0.03(2) -0.025(17)
Cl1 0.358(16) 0.251(12) 0.191(9) -0.108(8) -0.060(10) 0.111(11)
Cl2 0.134(4) 0.123(4) 0.125(4) -0.005(3) -0.031(3) -0.067(4)
C112 0.118(18) 0.35(2) 0.219(19) -0.21(2) -0.107(12) 0.114(17)
Cl5 0.185(7) 0.118(5) 0.163(6) -0.034(4) -0.002(5) -0.025(4)
Cl6 0.193(8) 0.227(9) 0.146(6) -0.062(6) -0.001(5) 0.027(6)
C118 0.21(3) 0.26(2) 0.40(5) -0.23(4) -0.16(4) 0.11(3)
F11 0.13(2) 0.22(3) 0.14(3) 0.00(2) -0.081(19) 0.04(2)
S2A 0.0364(18) 0.0296(17) 0.0228(16) -0.0086(13) -0.0012(13) -0.0127(14)
Ag2 0.0362(6) 0.0417(6) 0.0514(8) -0.0066(6) -0.0018(6) -0.0221(5)
F10 0.103(12) 0.065(9) 0.041(8) -0.017(6) -0.010(7) -0.047(8)
Ag3 0.0401(9) 0.0231(13) 0.0240(7) -0.0019(8) -0.0020(5) -0.0156(8)
F12 0.169(15) 0.087(10) 0.028(6) -0.012(6) 0.007(8) -0.072(10)
F7 0.134(16) 0.197(19) 0.109(15) 0.059(14) -0.070(12) -0.094(15)
F8 0.158(16) 0.156(15) 0.185(19) -0.119(15) 0.003(14) -0.071(14)
F9 0.064(9) 0.159(14) 0.157(14) -0.033(12) 0.004(9) -0.071(9)
O124 0.075(6) 0.049(5) 0.021(4) -0.015(3) -0.001(4) 0.028(4)
O125 0.017(7) 0.066(10) 0.061(8) -0.013(7) -0.013(5) 0.019(6)
O126 0.063(6) 0.103(8) 0.077(7) 0.004(6) 0.006(5) -0.025(6)
O12B 0.017(7) 0.066(10) 0.061(8) -0.013(7) -0.013(5) 0.019(6)
O127 0.053(5) 0.036(4) 0.055(5) 0.026(4) 0.003(4) 0.018(4)

loop_
_atom_type_symbol
_atom_type_description
_atom_type_scat_dispersion_real
_atom_type_scat_dispersion_imag
_atom_type_scat_source
C C 0.0033 0.0016 'International Tables Vol C Tables 4.2.6.8 and 6.1.1.4'
H H 0.0000 0.0000 'International Tables Vol C Tables 4.2.6.8 and 6.1.1.4'
Ag Ag -0.8971 1.1015 'International Tables Vol C Tables 4.2.6.8 and 6.1.1.4'
Cl Cl 0.1484 0.1585 'International Tables Vol C Tables 4.2.6.8 and 6.1.1.4'
F F 0.0171 0.0103 'International Tables Vol C Tables 4.2.6.8 and 6.1.1.4'
O O 0.0106 0.0060 'International Tables Vol C Tables 4.2.6.8 and 6.1.1.4'
S S 0.1246 0.1234 'International Tables Vol C Tables 4.2.6.8 and 6.1.1.4'

loop_
_geom_angle_atom_site_label_1
_geom_angle_atom_site_label_2
_geom_angle_atom_site_label_3
_geom_angle
_geom_angle_site_symmetry_1
_geom_angle_site_symmetry_3
S1 Ag1 S2 86.42(9) . .
S1 Ag1 S3 122.58(9) . 2_785
S3 Ag1 S2 132.48(8) 2_785 .
O9 Ag1 S1 130.9(2) . .
O9 Ag1 S2 96.6(2) . .
O9 Ag1 S3 90.5(2) . 2_785
C34 S1 Ag1 109.6(4) . .
C34 S1 C35 103.4(5) . .
C35 S1 Ag1 98.0(4) . .
C36 S2 Ag1 97.4(4) . .
C37 S2 Ag1 110.6(3) . .
C37 S2 C36 100.9(5) . .
C38 S3 Ag1 107.3(3) . 2_785
C38 S3 C39 102.2(5) . .
C39 S3 Ag1 102.2(3) . 2_785
C42 S4 Ag2B 118.4(6) . .
C42 S4 Ag2 102.7(3) . .
C43 S4 C42 102.8(6) . .
C43 S4 Ag2B 94.4(5) . .
C43 S4 Ag2 95.5(4) . .
C44 S5 C45 100.2(6) . .
C44 S5 Ag2B 98.3(5) . .
C44 S5 Ag2 100.5(4) . .
C45 S5 Ag2B 91.3(6) . .
C45 S5 Ag2 104.2(4) . .
C46 S6 Ag4B 101.2(5) . .
C46 S6 Ag4 111.1(4) . .
C47 S6 C46 105.0(6) . .
C47 S6 Ag4B 125.1(5) . .
C47 S6 Ag4 106.8(5) . .
C4 O1 C33 119.9(9) . .
C29 O2 C6 118.2(9) . .
C11 O3 C40 118.9(7) . .
C13 O4 C30 117.3(7) . .
C41 O5 C18 118.2(9) . .
C20 O6 C31 117.3(7) . .
C25 O7 C48 118.4(9) . .
C27 O8 C32 116.7(9) . .
C57 O9 Ag1 106.0(8) . .
C59 O11 Ag2B 119.4(11) . .
C59 O11 Ag2 124.1(8) . .
C61 O13 Ag3B 115.9(11) . .
C61 O13 Ag3 116.5(10) . .
C2 C1 C28 123.6(9) . .
C6 C1 C2 115.8(9) . .
C6 C1 C28 120.5(9) . .
C1 C2 H2 117.8 . .
C3 C2 C1 124.4(10) . .
C3 C2 H2 117.8 . .
C2 C3 C7 123.9(10) . .
C4 C3 C2 116.5(9) . .
C4 C3 C7 119.5(9) . .
O1 C4 C5 118.0(11) . .
C3 C4 O1 118.3(10) . .
C3 C4 C5 123.6(9) . .
C4 C5 H5 121.0 . .
C4 C5 C6 118.0(11) . .
C6 C5 H5 121.0 . .
O2 C6 C5 121.7(11) . .
C1 C6 O2 116.6(9) . .
C1 C6 C5 121.7(10) . .
C3 C7 H7 106.1 . .
C8 C7 C3 113.6(8) . .
C8 C7 H7 106.1 . .
C49 C7 C3 114.2(8) . .
C49 C7 H7 106.1 . .
C49 C7 C8 109.9(9) . .
C9 C8 C7 122.2(8) . .
C13 C8 C7 119.7(9) . .
C13 C8 C9 118.1(9) . .
C8 C9 H9 118.1 . .
C10 C9 C8 123.9(8) . .
C10 C9 H9 118.1 . .
C9 C10 C11 117.2(9) . .
C9 C10 C14 123.2(8) . .
C11 C10 C14 119.1(8) . .
O3 C11 C10 115.9(8) . .
O3 C11 C12 123.6(8) . .
C10 C11 C12 120.5(8) . .
C11 C12 H12 120.1 . .
C13 C12 C11 119.8(8) . .
C13 C12 H12 120.1 . .
O4 C13 C8 117.7(8) . .
O4 C13 C12 121.8(8) . .
C8 C13 C12 120.5(9) . .
C10 C14 H14 106.6 . .
C10 C14 C15 111.8(8) . .
C10 C14 C51 110.2(8) . .
C15 C14 H14 106.6 . .
C51 C14 H14 106.6 . .
C51 C14 C15 114.6(8) . .
C16 C15 C14 123.2(9) . .
C20 C15 C14 120.2(8) . .
C20 C15 C16 116.7(9) . .
C15 C16 H16 118.2 . .
C17 C16 C15 123.6(10) . .
C17 C16 H16 118.2 . .
C16 C17 C21 124.0(10) . .
C18 C17 C16 117.2(9) . .
C18 C17 C21 118.8(10) . .
O5 C18 C19 119.2(10) . .
C17 C18 O5 117.5(9) . .
C17 C18 C19 123.3(9) . .
C18 C19 H19 121.6 . .
C20 C19 C18 116.9(10) . .
C20 C19 H19 121.6 . .
O6 C20 C15 116.3(8) . .
O6 C20 C19 121.3(9) . .
C15 C20 C19 122.4(9) . .
C17 C21 H21 106.2 . .
C17 C21 C53 114.0(9) . .
C22 C21 C17 111.4(9) . .
C22 C21 H21 106.2 . .
C22 C21 C53 112.2(9) . .
C53 C21 H21 106.2 . .
C23 C22 C21 122.9(8) . .
C23 C22 C27 116.9(9) . .
C27 C22 C21 120.2(9) . .
C22 C23 H23 117.6 . .
C22 C23 C24 124.8(8) . .
C24 C23 H23 117.6 . .
C23 C24 C28 124.6(8) . .
C25 C24 C23 115.2(9) . .
C25 C24 C28 120.2(9) . .
O7 C25 C26 121.8(8) . .
C24 C25 O7 115.8(9) . .
C24 C25 C26 122.3(9) . .
C25 C26 H26 120.3 . .
C27 C26 C25 119.5(9) . .
C27 C26 H26 120.3 . .
O8 C27 C22 115.5(9) . .
C26 C27 O8 123.0(9) . .
C26 C27 C22 121.4(10) . .
C1 C28 H28 106.5 . .
C1 C28 C55 113.2(8) . .
C24 C28 C1 114.5(8) . .
C24 C28 H28 106.5 . .
C24 C28 C55 109.2(8) . .
C55 C28 H28 106.5 . .
O2 C29 H29A 109.5 . .
O2 C29 H29B 109.5 . .
O2 C29 H29C 109.5 . .
H29A C29 H29B 109.5 . .
H29A C29 H29C 109.5 . .
H29B C29 H29C 109.5 . .
O4 C30 H30A 109.5 . .
O4 C30 H30B 109.5 . .
O4 C30 H30C 109.5 . .
H30A C30 H30B 109.5 . .
H30A C30 H30C 109.5 . .
H30B C30 H30C 109.5 . .
O6 C31 H31A 109.5 . .
O6 C31 H31B 109.5 . .
O6 C31 H31C 109.5 . .
H31A C31 H31B 109.5 . .
H31A C31 H31C 109.5 . .
H31B C31 H31C 109.5 . .
O8 C32 H32A 109.5 . .
O8 C32 H32B 109.5 . .
O8 C32 H32C 109.5 . .
H32A C32 H32B 109.5 . .
H32A C32 H32C 109.5 . .
H32B C32 H32C 109.5 . .
O1 C33 H33A 109.6 . .
O1 C33 H33B 109.6 . .
O1 C33 C34 110.4(9) . .
H33A C33 H33B 108.1 . .
C34 C33 H33A 109.6 . .
C34 C33 H33B 109.6 . .
S1 C34 H34A 108.6 . .
S1 C34 H34B 108.6 . .
C33 C34 S1 114.5(9) . .
C33 C34 H34A 108.6 . .
C33 C34 H34B 108.6 . .
H34A C34 H34B 107.6 . .
S1 C35 H35A 108.4 . .
S1 C35 H35B 108.4 . .
H35A C35 H35B 107.4 . .
C36 C35 S1 115.7(8) . .
C36 C35 H35A 108.4 . .
C36 C35 H35B 108.4 . .
S2 C36 H36A 108.6 . .
S2 C36 H36B 108.6 . .
C35 C36 S2 114.7(7) . .
C35 C36 H36A 108.6 . .
C35 C36 H36B 108.6 . .
H36A C36 H36B 107.6 . .
S2 C37 H37A 108.9 . .
S2 C37 H37B 108.9 . .
H37A C37 H37B 107.7 . .
C38 C37 S2 113.3(6) . .
C38 C37 H37A 108.9 . .
C38 C37 H37B 108.9 . .
S3 C38 H38A 109.3 . .
S3 C38 H38B 109.3 . .
C37 C38 S3 111.8(6) . .
C37 C38 H38A 109.3 . .
C37 C38 H38B 109.3 . .
H38A C38 H38B 107.9 . .
S3 C39 H39A 108.5 . .
S3 C39 H39B 108.5 . .
H39A C39 H39B 107.5 . .
C40 C39 S3 114.9(7) . .
C40 C39 H39A 108.5 . .
C40 C39 H39B 108.5 . .
O3 C40 C39 113.6(8) . .
O3 C40 H40A 108.8 . .
O3 C40 H40B 108.8 . .
C39 C40 H40A 108.8 . .
C39 C40 H40B 108.8 . .
H40A C40 H40B 107.7 . .
O5 C41 H41A 109.7 . .
O5 C41 H41B 109.7 . .
O5 C41 C42 109.6(10) . .
H41A C41 H41B 108.2 . .
C42 C41 H41A 109.7 . .
C42 C41 H41B 109.7 . .
S4 C42 H42A 109.4 . .
S4 C42 H42B 109.4 . .
C41 C42 S4 111.1(8) . .
C41 C42 H42A 109.4 . .
C41 C42 H42B 109.4 . .
H42A C42 H42B 108.0 . .
S4 C43 H43A 108.4 . .
S4 C43 H43B 108.4 . .
H43A C43 H43B 107.4 . .
C44 C43 S4 115.6(9) . .
C44 C43 H43A 108.4 . .
C44 C43 H43B 108.4 . .
S5 C44 H44A 108.0 . .
S5 C44 H44B 108.0 . .
C43 C44 S5 117.1(8) . .
C43 C44 H44A 108.0 . .
C43 C44 H44B 108.0 . .
H44A C44 H44B 107.3 . .
S5 C45 H45A 109.0 . .
S5 C45 H45B 109.0 . .
H45A C45 H45B 107.8 . .
C46 C45 S5 113.0(9) . .
C46 C45 H45A 109.0 . .
C46 C45 H45B 109.0 . .
S6 C46 H46A 108.8 . .
S6 C46 H46B 108.8 . .
C45 C46 S6 113.8(9) . .
C45 C46 H46A 108.8 . .
C45 C46 H46B 108.8 . .
H46A C46 H46B 107.7 . .
S6 C47 H47A 108.1 . .
S6 C47 H47B 108.1 . .
H47A C47 H47B 107.3 . .
C48 C47 S6 116.7(8) . .
C48 C47 H47A 108.1 . .
C48 C47 H47B 108.1 . .
O7 C48 C47 107.1(10) . .
O7 C48 H48A 110.3 . .
O7 C48 H48B 110.3 . .
C47 C48 H48A 110.3 . .
C47 C48 H48B 110.3 . .
H48A C48 H48B 108.5 . .
C7 C49 H49A 108.4 . .
C7 C49 H49B 108.4 . .
H49A C49 H49B 107.4 . .
C50 C49 C7 115.7(11) . .
C50 C49 H49A 108.4 . .
C50 C49 H49B 108.4 . .
C49 C50 H50A 109.5 . .
C49 C50 H50B 109.5 . .
C49 C50 H50C 109.5 . .
H50A C50 H50B 109.5 . .
H50A C50 H50C 109.5 . .
H50B C50 H50C 109.5 . .
C14 C51 H51A 109.1 . .
C14 C51 H51B 109.1 . .
C14 C51 C52 112.6(9) . .
H51A C51 H51B 107.8 . .
C52 C51 H51A 109.1 . .
C52 C51 H51B 109.1 . .
C51 C52 H52A 109.5 . .
C51 C52 H52B 109.5 . .
C51 C52 H52C 109.5 . .
H52A C52 H52B 109.5 . .
H52A C52 H52C 109.5 . .
H52B C52 H52C 109.5 . .
C21 C53 H53A 108.6 . .
C21 C53 H53B 108.6 . .
H53A C53 H53B 107.6 . .
C54 C53 C21 114.5(11) . .
C54 C53 H53A 108.6 . .
C54 C53 H53B 108.6 . .
C53 C54 H54A 109.5 . .
C53 C54 H54B 109.5 . .
C53 C54 H54C 109.5 . .
H54A C54 H54B 109.5 . .
H54A C54 H54C 109.5 . .
H54B C54 H54C 109.5 . .
C28 C55 H55A 109.4 . .
C28 C55 H55B 109.4 . .
H55A C55 H55B 108.0 . .
C56 C55 C28 111.4(10) . .
C56 C55 H55A 109.4 . .
C56 C55 H55B 109.4 . .
C55 C56 H56A 109.5 . .
C55 C56 H56B 109.5 . .
C55 C56 H56C 109.5 . .
H56A C56 H56B 109.5 . .
H56A C56 H56C 109.5 . .
H56B C56 H56C 109.5 . .
O9 C57 O10 128.5(12) . .
O9 C57 C58 114.2(13) . .
O10 C57 C58 117.1(12) . .
F1 C58 C57 111.3(10) . .
F2 C58 F1 109.7(13) . .
F2 C58 F3 101.0(11) . .
F2 C58 C57 113.1(11) . .
F3 C58 F1 108.6(12) . .
F3 C58 C57 112.6(12) . .
O11 C59 O12 131.6(14) . .
O11 C59 C60 115.9(12) . .
O12 C59 C60 112.3(12) . .
O12 C59 Ag2B 103.6(10) . .
C60 C59 Ag2B 138.6(10) . .
F4 C60 C59 114.5(13) . .
F5 C60 F4 106.6(12) . .
F5 C60 F6 105.0(16) . .
F5 C60 C59 112.5(13) . .
F6 C60 F4 105.5(13) . .
F6 C60 C59 112.0(12) . .
O13 C61 O14 129.3(14) . .
O13 C61 C62 114.7(14) . .
O14 C61 C62 115.7(12) . .
O14 C61 Ag3B 88.2(9) . .
C62 C61 Ag3B 152.4(11) . .
F7B C62 C61 115(3) . .
F7B C62 F8B 106.8(19) . .
F8B C62 C61 116(3) . .
F9B C62 C61 116(3) . .
F9B C62 F7B 91(4) . .
F9B C62 F8B 109.0(19) . .
F7 C62 C61 108.5(14) . .
F7 C62 F9 103.5(14) . .
F8 C62 C61 111.9(13) . .
F8 C62 F7 112.8(15) . .
F8 C62 F9 108.5(13) . .
F9 C62 C61 111.4(14) . .
C34A S1A C35A 101.5(5) . .
C34A S1A Ag3B 96.3(6) . .
C34A S1A Ag3 105.5(6) . .
C35A S1A Ag3B 103.2(4) . .
C35A S1A Ag3 95.7(4) . .
C38A S3A Ag3B 118.4(4) . 2_656
C38A S3A Ag3 108.2(4) . 2_656
C39A S3A C38A 105.3(5) . .
C39A S3A Ag3B 95.7(4) . 2_656
C39A S3A Ag3 98.4(3) . 2_656
C42A S4A Ag4B 87.7(4) . .
C42A S4A Ag4 105.2(3) . .
C43A S4A C42A 104.1(5) . .
C43A S4A Ag4B 97.2(4) . .
C43A S4A Ag4 95.8(3) . .
C44A S5A Ag4B 99.6(4) . .
C44A S5A Ag4 101.2(3) . .
C45A S5A C44A 102.8(5) . .
C45A S5A Ag4B 119.9(5) . .
C45A S5A Ag4 102.0(4) . .
C46A S6A Ag2B 116.2(5) . .
C46A S6A Ag2 111.4(4) . .
C47A S6A C46A 105.3(5) . .
C47A S6A Ag2B 94.7(5) . .
C47A S6A Ag2 108.7(4) . .
C4A O1A C33A 118.1(7) . .
C6A O2A C29A 117.5(7) . .
C11A O3A C40A 118.6(7) . .
C13A O4A C30A 118.8(8) . .
C18A O5A C41A 115.4(7) . .
C20A O6A C31A 116.5(8) . .
C25A O7A C48A 118.6(8) . .
C27A O8A C32A 117.3(8) . .
C2A C1A C6A 117.1(8) . .
C2A C1A C28A 123.7(8) . .
C6A C1A C28A 119.1(8) . .
C1A C2A H2A 118.2 . .
C1A C2A C3A 123.7(9) . .
C3A C2A H2A 118.2 . .
C2A C3A C7A 121.5(9) . .
C4A C3A C2A 116.6(8) . .
C4A C3A C7A 121.7(8) . .
O1A C4A C3A 117.5(8) . .
O1A C4A C5A 121.2(9) . .
C3A C4A C5A 121.3(9) . .
C4A C5A H5A 120.4 . .
C6A C5A C4A 119.2(10) . .
C6A C5A H5A 120.4 . .
O2A C6A C1A 116.6(8) . .
C5A C6A O2A 121.5(9) . .
C5A C6A C1A 121.9(8) . .
C3A C7A H7A 106.4 . .
C8A C7A C3A 114.0(8) . .
C8A C7A H7A 106.4 . .
C49A C7A C3A 113.0(8) . .
C49A C7A H7A 106.4 . .
C49A C7A C8A 110.1(8) . .
C9A C8A C7A 123.9(8) . .
C9A C8A C13A 116.5(8) . .
C13A C8A C7A 119.4(8) . .
C8A C9A H9A 118.3 . .
C10A C9A C8A 123.3(8) . .
C10A C9A H9A 118.3 . .
C9A C10A C14A 121.6(8) . .
C11A C10A C9A 118.0(8) . .
C11A C10A C14A 120.4(8) . .
C10A C11A O3A 115.2(8) . .
C10A C11A C12A 121.2(9) . .
C12A C11A O3A 123.6(8) . .
C11A C12A H12A 120.2 . .
C13A C12A C11A 119.6(8) . .
C13A C12A H12A 120.2 . .
O4A C13A C8A 114.6(8) . .
O4A C13A C12A 124.2(8) . .
C12A C13A C8A 121.1(9) . .
C10A C14A H14A 106.7 . .
C15A C14A C10A 112.6(8) . .
C15A C14A H14A 106.7 . .
C15A C14A C51A 114.9(8) . .
C51A C14A C10A 108.9(8) . .
C51A C14A H14A 106.7 . .
C16A C15A C14A 123.3(9) . .
C16A C15A C20A 116.9(9) . .
C20A C15A C14A 119.8(8) . .
C15A C16A H16A 118.0 . .
C17A C16A C15A 124.0(9) . .
C17A C16A H16A 118.0 . .
C16A C17A C18A 117.3(8) . .
C16A C17A C21A 124.5(8) . .
C18A C17A C21A 118.2(8) . .
O5A C18A C17A 118.9(8) . .
C19A C18A O5A 120.1(9) . .
C19A C18A C17A 121.0(9) . .
C18A C19A H19A 119.9 . .
C18A C19A C20A 120.3(9) . .
C20A C19A H19A 119.9 . .
O6A C20A C15A 115.5(8) . .
O6A C20A C19A 124.0(9) . .
C19A C20A C15A 120.5(8) . .
C17A C21A H21A 106.7 . .
C17A C21A C53A 114.9(8) . .
C22A C21A C17A 111.0(8) . .
C22A C21A H21A 106.7 . .
C22A C21A C53A 110.4(8) . .
C53A C21A H21A 106.7 . .
C23A C22A C21A 122.9(8) . .
C23A C22A C27A 117.0(9) . .
C27A C22A C21A 120.0(8) . .
C22A C23A H23A 118.3 . .
C22A C23A C24A 123.4(9) . .
C24A C23A H23A 118.3 . .
C23A C24A C25A 117.0(8) . .
C23A C24A C28A 120.7(8) . .
C25A C24A C28A 122.3(8) . .
O7A C25A C24A 116.0(8) . .
O7A C25A C26A 122.5(8) . .
C26A C25A C24A 121.0(9) . .
C25A C26A H26A 119.8 . .
C27A C26A C25A 120.4(8) . .
C27A C26A H26A 119.8 . .
O8A C27A C22A 115.5(8) . .
C26A C27A O8A 123.3(8) . .
C26A C27A C22A 121.1(8) . .
C1A C28A H28A 106.6 . .
C1A C28A C55A 113.7(7) . .
C24A C28A C1A 113.4(8) . .
C24A C28A H28A 106.6 . .
C24A C28A C55A 109.3(8) . .
C55A C28A H28A 106.6 . .
O2A C29A H29D 109.5 . .
O2A C29A H29E 109.5 . .
O2A C29A H29F 109.5 . .
H29D C29A H29E 109.5 . .
H29D C29A H29F 109.5 . .
H29E C29A H29F 109.5 . .
O4A C30A H30D 109.5 . .
O4A C30A H30E 109.5 . .
O4A C30A H30F 109.5 . .
H30D C30A H30E 109.5 . .
H30D C30A H30F 109.5 . .
H30E C30A H30F 109.5 . .
O6A C31A H31D 109.5 . .
O6A C31A H31E 109.5 . .
O6A C31A H31F 109.5 . .
H31D C31A H31E 109.5 . .
H31D C31A H31F 109.5 . .
H31E C31A H31F 109.5 . .
O8A C32A H32D 109.5 . .
O8A C32A H32E 109.5 . .
O8A C32A H32F 109.5 . .
H32D C32A H32E 109.5 . .
H32D C32A H32F 109.5 . .
H32E C32A H32F 109.5 . .
O1A C33A H33C 109.9 . .
O1A C33A H33D 109.9 . .
O1A C33A C34A 109.0(9) . .
H33C C33A H33D 108.3 . .
C34A C33A H33C 109.9 . .
C34A C33A H33D 109.9 . .
S1A C34A H34C 108.0 . .
S1A C34A H34D 108.0 . .
C33A C34A S1A 117.1(12) . .
C33A C34A H34C 108.0 . .
C33A C34A H34D 108.0 . .
H34C C34A H34D 107.3 . .
S1A C35A H35C 108.7 . .
S1A C35A H35D 108.7 . .
H35C C35A H35D 107.6 . .
C36A C35A S1A 114.1(8) . .
C36A C35A H35C 108.7 . .
C36A C35A H35D 108.7 . .
C35A C36A H36C 110.9 . .
C35A C36A H36D 110.9 . .
C35A C36A H36E 105.7 . .
C35A C36A H36F 105.7 . .
C35A C36A S2B 126.5(9) . .
C35A C36A S2A 104.2(8) . .
H36C C36A H36D 108.9 . .
H36E C36A H36F 106.1 . .
S2B C36A H36E 105.7 . .
S2B C36A H36F 105.7 . .
S2A C36A H36C 110.9 . .
S2A C36A H36D 110.9 . .
H37C C37A H37D 107.3 . .
H37E C37A H37F 105.6 . .
C38A C37A H37C 108.2 . .
C38A C37A H37D 108.2 . .
C38A C37A H37E 104.3 . .
C38A C37A H37F 104.3 . .
C38A C37A S2B 131.8(10) . .
C38A C37A S2A 116.5(9) . .
S2B C37A H37E 104.3 . .
S2B C37A H37F 104.3 . .
S2A C37A H37C 108.2 . .
S2A C37A H37D 108.2 . .
S3A C38A H38C 108.7 . .
S3A C38A H38D 108.7 . .
C37A C38A S3A 114.3(8) . .
C37A C38A H38C 108.7 . .
C37A C38A H38D 108.7 . .
H38C C38A H38D 107.6 . .
S3A C39A H39C 108.5 . .
S3A C39A H39D 108.5 . .
H39C C39A H39D 107.5 . .
C40A C39A S3A 115.0(7) . .
C40A C39A H39C 108.5 . .
C40A C39A H39D 108.5 . .
O3A C40A C39A 115.2(7) . .
O3A C40A H40C 108.5 . .
O3A C40A H40D 108.5 . .
C39A C40A H40C 108.5 . .
C39A C40A H40D 108.5 . .
H40C C40A H40D 107.5 . .
O5A C41A H41C 110.1 . .
O5A C41A H41D 110.1 . .
O5A C41A C42A 108.1(9) . .
H41C C41A H41D 108.4 . .
C42A C41A H41C 110.1 . .
C42A C41A H41D 110.1 . .
S4A C42A H42C 108.4 . .
S4A C42A H42D 108.4 . .
C41A C42A S4A 115.7(8) . .
C41A C42A H42C 108.4 . .
C41A C42A H42D 108.4 . .
H42C C42A H42D 107.4 . .
S4A C43A H43C 108.4 . .
S4A C43A H43D 108.4 . .
H43C C43A H43D 107.5 . .
C44A C43A S4A 115.4(7) . .
C44A C43A H43C 108.4 . .
C44A C43A H43D 108.4 . .
S5A C44A H44C 108.3 . .
S5A C44A H44D 108.3 . .
C43A C44A S5A 116.0(7) . .
C43A C44A H44C 108.3 . .
C43A C44A H44D 108.3 . .
H44C C44A H44D 107.4 . .
S5A C45A H45C 108.6 . .
S5A C45A H45D 108.6 . .
H45C C45A H45D 107.6 . .
C46A C45A S5A 114.7(8) . .
C46A C45A H45C 108.6 . .
C46A C45A H45D 108.6 . .
S6A C46A H46C 109.2 . .
S6A C46A H46D 109.2 . .
C45A C46A S6A 112.0(7) . .
C45A C46A H46C 109.2 . .
C45A C46A H46D 109.2 . .
H46C C46A H46D 107.9 . .
S6A C47A H47C 108.4 . .
S6A C47A H47D 108.4 . .
H47C C47A H47D 107.4 . .
C48A C47A S6A 115.6(7) . .
C48A C47A H47C 108.4 . .
C48A C47A H47D 108.4 . .
O7A C48A C47A 107.5(9) . .
O7A C48A H48C 110.2 . .
O7A C48A H48D 110.2 . .
C47A C48A H48C 110.2 . .
C47A C48A H48D 110.2 . .
H48C C48A H48D 108.5 . .
C7A C49A H49C 108.4 . .
C7A C49A H49D 108.4 . .
C7A C49A C50A 115.3(10) . .
H49C C49A H49D 107.5 . .
C50A C49A H49C 108.4 . .
C50A C49A H49D 108.4 . .
C49A C50A H50D 109.5 . .
C49A C50A H50E 109.5 . .
C49A C50A H50F 109.5 . .
H50D C50A H50E 109.5 . .
H50D C50A H50F 109.5 . .
H50E C50A H50F 109.5 . .
C14A C51A H51C 108.9 . .
C14A C51A H51D 108.9 . .
C14A C51A C52A 113.2(9) . .
H51C C51A H51D 107.7 . .
C52A C51A H51C 108.9 . .
C52A C51A H51D 108.9 . .
C51A C52A H52D 109.5 . .
C51A C52A H52E 109.5 . .
C51A C52A H52F 109.5 . .
H52D C52A H52E 109.5 . .
H52D C52A H52F 109.5 . .
H52E C52A H52F 109.5 . .
C21A C53A H53C 108.5 . .
C21A C53A H53D 108.5 . .
C21A C53A C54A 114.9(9) . .
H53C C53A H53D 107.5 . .
C54A C53A H53C 108.5 . .
C54A C53A H53D 108.5 . .
C53A C54A H54D 109.5 . .
C53A C54A H54E 109.5 . .
C53A C54A H54F 109.5 . .
H54D C54A H54E 109.5 . .
H54D C54A H54F 109.5 . .
H54E C54A H54F 109.5 . .
C28A C55A H55C 108.9 . .
C28A C55A H55D 108.9 . .
H55C C55A H55D 107.7 . .
C56A C55A C28A 113.4(8) . .
C56A C55A H55C 108.9 . .
C56A C55A H55D 108.9 . .
C55A C56A H56D 109.5 . .
C55A C56A H56E 109.5 . .
C55A C56A H56F 109.5 . .
H56D C56A H56E 109.5 . .
H56D C56A H56F 109.5 . .
H56E C56A H56F 109.5 . .
S4 Ag2B S5 77.5(3) . .
S4 Ag2B S6A 105.8(6) . .
O11 Ag2B S4 117.7(11) . .
O11 Ag2B S5 113.5(9) . .
O11 Ag2B C59 24.6(5) . .
O11 Ag2B S6A 125.3(8) . .
C59 Ag2B S4 93.2(7) . .
C59 Ag2B S5 112.2(8) . .
C59 Ag2B S6A 139.6(7) . .
S6A Ag2B S5 106.7(7) . .
O13 Ag3B C61 22.4(4) . .
O13 Ag3B S1A 123.8(4) . .
O13 Ag3B S3A 98.6(5) . 2_656
O13 Ag3B S2B 92.4(6) . .
S1A Ag3B C61 112.2(4) . .
S1A Ag3B S3A 122.5(4) . 2_656
S1A Ag3B S2B 86.4(4) . .
S3A Ag3B C61 119.0(5) 2_656 .
S2B Ag3B C61 71.8(5) . .
S2B Ag3B S3A 132.5(4) . 2_656
S6 Ag4B S4A 118.5(4) . .
S6 Ag4B S5A 152.7(5) . .
S5A Ag4B S4A 86.8(3) . .
C36A S2B Ag3B 96.4(6) . .
C37A S2B C36A 103.6(8) . .
C37A S2B Ag3B 128.7(7) . .
C122 O123 H123 109.5 . .
H12B C121 H12C 109.5 . .
H12B C121 H12D 109.5 . .
H12C C121 H12D 109.5 . .
C122 C121 H12B 109.5 . .
C122 C121 H12C 109.5 . .
C122 C121 H12D 109.5 . .
O123 C122 C121 90.7(14) . .
O123 C122 H12E 113.5 . .
O123 C122 H12F 113.5 . .
C121 C122 H12E 113.5 . .
C121 C122 H12F 113.5 . .
H12E C122 H12F 110.8 . .
C107 O106 H106 109.5 . .
O106 C107 H10A 109.3 . .
O106 C107 H10B 109.3 . .
O106 C107 C108 111.5(12) . .
H10A C107 H10B 108.0 . .
C108 C107 H10A 109.3 . .
C108 C107 H10B 109.3 . .
C107 C108 H10C 109.5 . .
C107 C108 H10D 109.5 . .
C107 C108 H10E 109.5 . .
H10C C108 H10D 109.5 . .
H10C C108 H10E 109.5 . .
H10D C108 H10E 109.5 . .
C101 O100 H100 109.5 . .
O100 C101 H10F 109.1 . .
O100 C101 H10G 109.1 . .
O100 C101 C102 112.4(15) . .
H10F C101 H10G 107.9 . .
C102 C101 H10F 109.1 . .
C102 C101 H10G 109.1 . .
C101 C102 H10H 109.5 . .
C101 C102 H10I 109.5 . .
C101 C102 H10J 109.5 . .
H10H C102 H10I 109.5 . .
H10H C102 H10J 109.5 . .
H10I C102 H10J 109.5 . .
C104 O103 H103 109.5 . .
O103 C104 H10K 109.3 . .
O103 C104 H10L 109.3 . .
O103 C104 C105 111.6(13) . .
H10K C104 H10L 108.0 . .
C105 C104 H10K 109.3 . .
C105 C104 H10L 109.3 . .
C104 C105 H10M 109.5 . .
C104 C105 H10N 109.5 . .
C104 C105 H10O 109.5 . .
H10M C105 H10N 109.5 . .
H10M C105 H10O 109.5 . .
H10N C105 H10O 109.5 . .
C110 O109 H109 109.5 . .
O109 C110 H11A 109.5 . .
O109 C110 H11B 109.5 . .
O109 C110 C111 110.7(15) . .
H11A C110 H11B 108.1 . .
C111 C110 H11A 109.5 . .
C111 C110 H11B 109.5 . .
C110 C111 H11C 109.5 . .
C110 C111 H11D 109.5 . .
C110 C111 H11E 109.5 . .
H11C C111 H11D 109.5 . .
H11C C111 H11E 109.5 . .
H11D C111 H11E 109.5 . .
S6 Ag4 S4A 108.85(9) . .
S6 Ag4 S5A 124.32(12) . .
S5A Ag4 S4A 84.17(8) . .
O15 Ag4 S6 117.0(2) . .
O15 Ag4 S4A 113.3(2) . .
O15 Ag4 S5A 104.9(2) . .
C63 O15 Ag4 111.8(8) . .
O15 C63 O16 129.2(12) . .
O15 C63 C64 115.3(12) . .
O16 C63 C64 115.5(12) . .
F10B C64 C63 113.1(15) . .
F10B C64 F11B 124(3) . .
F10B C64 F12B 88.8(16) . .
F11B C64 C63 115(2) . .
F11B C64 F12B 104.9(16) . .
F12B C64 C63 104.6(14) . .
F11 C64 C63 108.9(16) . .
F11 C64 F12 108.1(15) . .
F10 C64 C63 115.1(12) . .
F10 C64 F11 118.4(17) . .
F10 C64 F12 95.7(12) . .
F12 C64 C63 109.4(11) . .
Cl3 C115 H11F 111.3 . .
Cl3 C115 H11G 111.3 . .
Cl4 C115 Cl3 102.5(11) . .
Cl4 C115 H11F 111.3 . .
Cl4 C115 H11G 111.3 . .
H11F C115 H11G 109.2 . .
Cl1 C112 H11H 112.7 . .
Cl1 C112 H11I 112.7 . .
Cl2 C112 Cl1 94.9(11) . .
Cl2 C112 H11H 112.7 . .
Cl2 C112 H11I 112.7 . .
H11H C112 H11I 110.2 . .
Cl5 C118 Cl6 107.4(11) . .
Cl5 C118 H11J 110.2 . .
Cl5 C118 H11K 110.2 . .
Cl6 C118 H11J 110.2 . .
Cl6 C118 H11K 110.2 . .
H11J C118 H11K 108.5 . .
C36A S2A Ag3 95.1(4) . .
C37A S2A C36A 100.7(6) . .
C37A S2A Ag3 111.3(4) . .
S5 Ag2 S4 84.84(10) . .
O11 Ag2 S4 97.3(2) . .
O11 Ag2 S5 103.6(2) . .
O11 Ag2 S6A 112.5(2) . .
S6A Ag2 S4 119.25(10) . .
S6A Ag2 S5 131.98(11) . .
O13 Ag3 S1A 104.9(3) . .
O13 Ag3 S3A 94.8(3) . 2_656
O13 Ag3 S2A 121.4(3) . .
S3A Ag3 S1A 124.52(14) 2_656 .
S3A Ag3 S2A 127.12(12) 2_656 .
S2A Ag3 S1A 84.59(12) . .

loop_
_geom_bond_atom_site_label_1
_geom_bond_atom_site_label_2
_geom_bond_distance
_geom_bond_site_symmetry_2
Ag1 S1 2.551(3) .
Ag1 S2 2.626(3) .
Ag1 S3 2.559(2) 2_785
Ag1 O9 2.421(8) .
S1 C34 1.813(10) .
S1 C35 1.820(12) .
S2 C36 1.824(11) .
S2 C37 1.803(10) .
S3 Ag1 2.560(2) 2_785
S3 C38 1.814(10) .
S3 C39 1.823(10) .
S4 C42 1.811(12) .
S4 C43 1.809(12) .
S4 Ag2B 2.683(15) .
S4 Ag2 2.627(3) .
S5 C44 1.818(10) .
S5 C45 1.826(13) .
S5 Ag2B 2.919(17) .
S5 Ag2 2.577(3) .
S6 C46 1.835(16) .
S6 C47 1.795(13) .
S6 Ag4B 2.231(9) .
S6 Ag4 2.537(3) .
F1 C58 1.343(13) .
F2 C58 1.332(13) .
F3 C58 1.337(13) .
F4 C60 1.365(13) .
F5 C60 1.345(14) .
F6 C60 1.350(15) .
O1 C4 1.376(12) .
O1 C33 1.434(15) .
O2 C6 1.398(13) .
O2 C29 1.392(15) .
O3 C11 1.379(11) .
O3 C40 1.440(11) .
O4 C13 1.360(12) .
O4 C30 1.440(12) .
O5 C18 1.399(12) .
O5 C41 1.326(15) .
O6 C20 1.383(11) .
O6 C31 1.427(12) .
O7 C25 1.385(12) .
O7 C48 1.448(12) .
O8 C27 1.380(12) .
O8 C32 1.415(14) .
O9 C57 1.246(15) .
O10 C57 1.258(16) .
O11 C59 1.181(15) .
O11 Ag2B 1.672(19) .
O11 Ag2 2.383(9) .
O12 C59 1.271(16) .
O13 C61 1.148(16) .
O13 Ag3B 2.001(14) .
O13 Ag3 2.369(11) .
O14 C61 1.323(18) .
C1 C2 1.419(14) .
C1 C6 1.379(15) .
C1 C28 1.522(13) .
C2 H2 0.9500 .
C2 C3 1.375(13) .
C3 C4 1.357(16) .
C3 C7 1.538(14) .
C4 C5 1.384(16) .
C5 H5 0.9500 .
C5 C6 1.407(15) .
C7 H7 1.0000 .
C7 C8 1.535(14) .
C7 C49 1.532(17) .
C8 C9 1.395(13) .
C8 C13 1.375(13) .
C9 H9 0.9500 .
C9 C10 1.375(13) .
C10 C11 1.393(13) .
C10 C14 1.507(13) .
C11 C12 1.413(14) .
C12 H12 0.9500 .
C12 C13 1.392(14) .
C14 H14 1.0000 .
C14 C15 1.526(13) .
C14 C51 1.517(15) .
C15 C16 1.392(13) .
C15 C20 1.385(14) .
C16 H16 0.9500 .
C16 C17 1.381(14) .
C17 C18 1.352(15) .
C17 C21 1.533(14) .
C18 C19 1.406(14) .
C19 H19 0.9500 .
C19 C20 1.389(14) .
C21 H21 1.0000 .
C21 C22 1.517(15) .
C21 C53 1.542(17) .
C22 C23 1.387(14) .
C22 C27 1.409(13) .
C23 H23 0.9500 .
C23 C24 1.399(14) .
C24 C25 1.384(13) .
C24 C28 1.507(14) .
C25 C26 1.422(14) .
C26 H26 0.9500 .
C26 C27 1.347(15) .
C28 H28 1.0000 .
C28 C55 1.554(14) .
C29 H29A 0.9800 .
C29 H29B 0.9800 .
C29 H29C 0.9800 .
C30 H30A 0.9800 .
C30 H30B 0.9800 .
C30 H30C 0.9800 .
C31 H31A 0.9800 .
C31 H31B 0.9800 .
C31 H31C 0.9800 .
C32 H32A 0.9800 .
C32 H32B 0.9800 .
C32 H32C 0.9800 .
C33 H33A 0.9900 .
C33 H33B 0.9900 .
C33 C34 1.509(16) .
C34 H34A 0.9900 .
C34 H34B 0.9900 .
C35 H35A 0.9900 .
C35 H35B 0.9900 .
C35 C36 1.513(16) .
C36 H36A 0.9900 .
C36 H36B 0.9900 .
C37 H37A 0.9900 .
C37 H37B 0.9900 .
C37 C38 1.533(14) .
C38 H38A 0.9900 .
C38 H38B 0.9900 .
C39 H39A 0.9900 .
C39 H39B 0.9900 .
C39 C40 1.506(14) .
C40 H40A 0.9900 .
C40 H40B 0.9900 .
C41 H41A 0.9900 .
C41 H41B 0.9900 .
C41 C42 1.553(15) .
C42 H42A 0.9900 .
C42 H42B 0.9900 .
C43 H43A 0.9900 .
C43 H43B 0.9900 .
C43 C44 1.492(16) .
C44 H44A 0.9900 .
C44 H44B 0.9900 .
C45 H45A 0.9900 .
C45 H45B 0.9900 .
C45 C46 1.507(19) .
C46 H46A 0.9900 .
C46 H46B 0.9900 .
C47 H47A 0.9900 .
C47 H47B 0.9900 .
C47 C48 1.497(17) .
C48 H48A 0.9900 .
C48 H48B 0.9900 .
C49 H49A 0.9900 .
C49 H49B 0.9900 .
C49 C50 1.508(16) .
C50 H50A 0.9800 .
C50 H50B 0.9800 .
C50 H50C 0.9800 .
C51 H51A 0.9900 .
C51 H51B 0.9900 .
C51 C52 1.519(15) .
C52 H52A 0.9800 .
C52 H52B 0.9800 .
C52 H52C 0.9800 .
C53 H53A 0.9900 .
C53 H53B 0.9900 .
C53 C54 1.494(17) .
C54 H54A 0.9800 .
C54 H54B 0.9800 .
C54 H54C 0.9800 .
C55 H55A 0.9900 .
C55 H55B 0.9900 .
C55 C56 1.512(16) .
C56 H56A 0.9800 .
C56 H56B 0.9800 .
C56 H56C 0.9800 .
C57 C58 1.510(18) .
C59 C60 1.52(2) .
C59 Ag2B 2.47(2) .
C61 C62 1.53(2) .
C61 Ag3B 2.707(17) .
C62 F7B 1.40(2) .
C62 F8B 1.402(19) .
C62 F9B 1.384(19) .
C62 F7 1.363(16) .
C62 F8 1.347(15) .
C62 F9 1.371(14) .
S1A C34A 1.785(13) .
S1A C35A 1.822(12) .
S1A Ag3B 2.482(11) .
S1A Ag3 2.624(4) .
S3A C38A 1.839(11) .
S3A C39A 1.833(10) .
S3A Ag3B 2.701(9) 2_656
S3A Ag3 2.512(3) 2_656
S4A C42A 1.821(10) .
S4A C43A 1.811(10) .
S4A Ag4B 2.658(9) .
S4A Ag4 2.636(2) .
S5A C44A 1.823(9) .
S5A C45A 1.808(11) .
S5A Ag4B 2.443(10) .
S5A Ag4 2.599(3) .
S6A C46A 1.824(10) .
S6A C47A 1.811(12) .
S6A Ag2B 2.85(2) .
S6A Ag2 2.487(3) .
O1A C4A 1.394(11) .
O1A C33A 1.461(14) .
O2A C6A 1.383(11) .
O2A C29A 1.414(13) .
O3A C11A 1.401(11) .
O3A C40A 1.433(10) .
O4A C13A 1.355(11) .
O4A C30A 1.428(11) .
O5A C18A 1.392(11) .
O5A C41A 1.408(13) .
O6A C20A 1.375(11) .
O6A C31A 1.421(13) .
O7A C25A 1.373(12) .
O7A C48A 1.434(12) .
O8A C27A 1.386(11) .
O8A C32A 1.416(12) .
C1A C2A 1.377(13) .
C1A C6A 1.397(13) .
C1A C28A 1.517(12) .
C2A H2A 0.9500 .
C2A C3A 1.406(13) .
C3A C4A 1.396(14) .
C3A C7A 1.548(13) .
C4A C5A 1.397(14) .
C5A H5A 0.9500 .
C5A C6A 1.376(14) .
C7A H7A 1.0000 .
C7A C8A 1.514(13) .
C7A C49A 1.511(14) .
C8A C9A 1.395(13) .
C8A C13A 1.412(12) .
C9A H9A 0.9500 .
C9A C10A 1.389(13) .
C10A C11A 1.377(13) .
C10A C14A 1.538(13) .
C11A C12A 1.396(13) .
C12A H12A 0.9500 .
C12A C13A 1.383(13) .
C14A H14A 1.0000 .
C14A C15A 1.510(13) .
C14A C51A 1.529(14) .
C15A C16A 1.391(13) .
C15A C20A 1.404(14) .
C16A H16A 0.9500 .
C16A C17A 1.387(13) .
C17A C18A 1.395(13) .
C17A C21A 1.526(13) .
C18A C19A 1.378(13) .
C19A H19A 0.9500 .
C19A C20A 1.399(13) .
C21A H21A 1.0000 .
C21A C22A 1.526(14) .
C21A C53A 1.538(14) .
C22A C23A 1.376(13) .
C22A C27A 1.421(13) .
C23A H23A 0.9500 .
C23A C24A 1.394(14) .
C24A C25A 1.408(13) .
C24A C28A 1.513(13) .
C25A C26A 1.377(13) .
C26A H26A 0.9500 .
C26A C27A 1.362(14) .
C28A H28A 1.0000 .
C28A C55A 1.557(13) .
C29A H29D 0.9800 .
C29A H29E 0.9800 .
C29A H29F 0.9800 .
C30A H30D 0.9800 .
C30A H30E 0.9800 .
C30A H30F 0.9800 .
C31A H31D 0.9800 .
C31A H31E 0.9800 .
C31A H31F 0.9800 .
C32A H32D 0.9800 .
C32A H32E 0.9800 .
C32A H32F 0.9800 .
C33A H33C 0.9900 .
C33A H33D 0.9900 .
C33A C34A 1.527(19) .
C34A H34C 0.9900 .
C34A H34D 0.9900 .
C35A H35C 0.9900 .
C35A H35D 0.9900 .
C35A C36A 1.496(17) .
C36A H36C 0.9900 .
C36A H36D 0.9900 .
C36A H36E 0.9900 .
C36A H36F 0.9900 .
C36A S2B 1.922(18) .
C36A S2A 1.879(12) .
C37A H37C 0.9900 .
C37A H37D 0.9900 .
C37A H37E 0.9900 .
C37A H37F 0.9900 .
C37A C38A 1.528(15) .
C37A S2B 1.581(15) .
C37A S2A 1.703(14) .
C38A H38C 0.9900 .
C38A H38D 0.9900 .
C39A H39C 0.9900 .
C39A H39D 0.9900 .
C39A C40A 1.495(13) .
C40A H40C 0.9900 .
C40A H40D 0.9900 .
C41A H41C 0.9900 .
C41A H41D 0.9900 .
C41A C42A 1.508(15) .
C42A H42C 0.9900 .
C42A H42D 0.9900 .
C43A H43C 0.9900 .
C43A H43D 0.9900 .
C43A C44A 1.511(14) .
C44A H44C 0.9900 .
C44A H44D 0.9900 .
C45A H45C 0.9900 .
C45A H45D 0.9900 .
C45A C46A 1.511(15) .
C46A H46C 0.9900 .
C46A H46D 0.9900 .
C47A H47C 0.9900 .
C47A H47D 0.9900 .
C47A C48A 1.520(16) .
C48A H48C 0.9900 .
C48A H48D 0.9900 .
C49A H49C 0.9900 .
C49A H49D 0.9900 .
C49A C50A 1.528(15) .
C50A H50D 0.9800 .
C50A H50E 0.9800 .
C50A H50F 0.9800 .
C51A H51C 0.9900 .
C51A H51D 0.9900 .
C51A C52A 1.530(16) .
C52A H52D 0.9800 .
C52A H52E 0.9800 .
C52A H52F 0.9800 .
C53A H53C 0.9900 .
C53A H53D 0.9900 .
C53A C54A 1.541(15) .
C54A H54D 0.9800 .
C54A H54E 0.9800 .
C54A H54F 0.9800 .
C55A H55C 0.9900 .
C55A H55D 0.9900 .
C55A C56A 1.521(14) .
C56A H56D 0.9800 .
C56A H56E 0.9800 .
C56A H56F 0.9800 .
Ag3B S3A 2.701(9) 2_656
Ag3B S2B 2.603(15) .
O123 H123 0.8400 .
O123 C122 1.518(19) .
C121 H12B 0.9800 .
C121 H12C 0.9800 .
C121 H12D 0.9800 .
C121 C122 1.547(19) .
C122 H12E 0.9900 .
C122 H12F 0.9900 .
O106 H106 0.8400 .
O106 C107 1.425(16) .
C107 H10A 0.9900 .
C107 H10B 0.9900 .
C107 C108 1.52(2) .
C108 H10C 0.9800 .
C108 H10D 0.9800 .
C108 H10E 0.9800 .
O100 H100 0.8400 .
O100 C101 1.417(14) .
C101 H10F 0.9900 .
C101 H10G 0.9900 .
C101 C102 1.492(15) .
C102 H10H 0.9800 .
C102 H10I 0.9800 .
C102 H10J 0.9800 .
O103 H103 0.8400 .
O103 C104 1.435(14) .
C104 H10K 0.9900 .
C104 H10L 0.9900 .
C104 C105 1.503(15) .
C105 H10M 0.9800 .
C105 H10N 0.9800 .
C105 H10O 0.9800 .
O109 H109 0.8400 .
O109 C110 1.414(14) .
C110 H11A 0.9900 .
C110 H11B 0.9900 .
C110 C111 1.506(16) .
C111 H11C 0.9800 .
C111 H11D 0.9800 .
C111 H11E 0.9800 .
Ag4 O15 2.345(9) .
O15 C63 1.232(15) .
O16 C63 1.242(15) .
C63 C64 1.543(19) .
C64 F10B 1.334(17) .
C64 F11B 1.358(18) .
C64 F12B 1.450(17) .
C64 F11 1.323(16) .
C64 F10 1.294(15) .
C64 F12 1.453(15) .
Cl3 C115 1.773(17) .
Cl4 C115 1.732(17) .
C115 H11F 0.9900 .
C115 H11G 0.9900 .
Cl1 C112 1.818(18) .
Cl2 C112 1.787(16) .
C112 H11H 0.9900 .
C112 H11I 0.9900 .
Cl5 C118 1.765(17) .
Cl6 C118 1.802(17) .
C118 H11J 0.9900 .
C118 H11K 0.9900 .
S2A Ag3 2.580(4) .
Ag3 S3A 2.512(3) 2_656

loop_
_geom_hbond_atom_site_label_D
_geom_hbond_atom_site_label_H
_geom_hbond_atom_site_label_A
_geom_hbond_distance_DH
_geom_hbond_distance_HA
_geom_hbond_distance_DA
_geom_hbond_angle_DHA
_geom_hbond_site_symmetry_A
C35 H35A O1 0.99 2.32 3.003(13) 125.3 .
C35A H35D O1A 0.99 2.40 3.050(12) 122.6 .
O123 H123 O12 0.84 2.14 2.908(18) 152.3 1_546
O106 H106 O109 0.84 1.93 2.728(13) 158.0 1_554
O100 H100 O16 0.84 1.96 2.785(13) 169.2 .
O103 H103 O100 0.84 1.95 2.788(17) 173.3 .
C104 H10L F8B 0.99 2.37 3.14(5) 134.8 .
O109 H109 O9 0.84 1.98 2.815(15) 170.2 1_546

loop_
_geom_torsion_atom_site_label_1
_geom_torsion_atom_site_label_2
_geom_torsion_atom_site_label_3
_geom_torsion_atom_site_label_4
_geom_torsion
_geom_torsion_site_symmetry_1
Ag1 S1 C34 C33 -169.5(7) .
Ag1 S1 C35 C36 45.8(7) .
Ag1 S2 C36 C35 41.4(8) .
Ag1 S2 C37 C38 -177.8(6) .
Ag1 S3 C38 C37 29.3(8) 2_785
Ag1 S3 C39 C40 161.9(6) 2_785
Ag1 O9 C57 O10 0.8(18) .
Ag1 O9 C57 C58 -173.9(9) .
S1 C35 C36 S2 -65.4(9) .
S2 C37 C38 S3 175.8(5) .
S3 C39 C40 O3 65.8(10) .
S4 C43 C44 S5 60.7(13) .
S5 C45 C46 S6 72.9(11) .
S6 C47 C48 O7 -81.1(10) .
O1 C4 C5 C6 179.4(10) .
O1 C33 C34 S1 72.3(12) .
O3 C11 C12 C13 -178.8(9) .
O5 C18 C19 C20 177.8(9) .
O5 C41 C42 S4 -159.4(11) .
O7 C25 C26 C27 -175.5(10) .
O9 C57 C58 F1 79.2(17) .
O9 C57 C58 F2 -44.8(17) .
O9 C57 C58 F3 -158.5(12) .
O10 C57 C58 F1 -96.1(17) .
O10 C57 C58 F2 139.8(15) .
O10 C57 C58 F3 26.1(18) .
O11 C59 C60 F4 155.8(13) .
O11 C59 C60 F5 33.9(19) .
O11 C59 C60 F6 -84.1(16) .
O12 C59 C60 F4 -28.5(18) .
O12 C59 C60 F5 -150.5(15) .
O12 C59 C60 F6 91.5(15) .
O13 C61 C62 F7B -5(4) .
O13 C61 C62 F8B -130(3) .
O13 C61 C62 F9B 100(4) .
O13 C61 C62 F7 61(2) .
O13 C61 C62 F8 -64(2) .
O13 C61 C62 F9 174.0(15) .
O14 C61 C62 F7B 170(4) .
O14 C61 C62 F8B 44(4) .
O14 C61 C62 F9B -86(4) .
O14 C61 C62 F7 -124.9(18) .
O14 C61 C62 F8 110.0(18) .
O14 C61 C62 F9 -12(2) .
C1 C2 C3 C4 1.8(14) .
C1 C2 C3 C7 -174.6(9) .
C1 C28 C55 C56 -65.7(12) .
C2 C1 C6 O2 -179.8(8) .
C2 C1 C6 C5 0.2(15) .
C2 C1 C28 C24 92.8(12) .
C2 C1 C28 C55 -33.2(14) .
C2 C3 C4 O1 178.6(9) .
C2 C3 C4 C5 1.0(16) .
C2 C3 C7 C8 -106.5(11) .
C2 C3 C7 C49 20.7(14) .
C3 C4 C5 C6 -2.9(17) .
C3 C7 C8 C9 36.7(15) .
C3 C7 C8 C13 -145.8(10) .
C3 C7 C49 C50 64.4(12) .
C4 O1 C33 C34 128.0(12) .
C4 C3 C7 C8 77.2(12) .
C4 C3 C7 C49 -155.6(10) .
C4 C5 C6 O2 -177.7(10) .
C4 C5 C6 C1 2.3(16) .
C6 C1 C2 C3 -2.3(14) .
C6 C1 C28 C24 -91.6(12) .
C6 C1 C28 C55 142.3(10) .
C7 C3 C4 O1 -4.8(15) .
C7 C3 C4 C5 177.6(10) .
C7 C8 C9 C10 177.4(10) .
C7 C8 C13 O4 -1.5(15) .
C7 C8 C13 C12 -179.7(10) .
C8 C7 C49 C50 -166.6(9) .
C8 C9 C10 C11 2.4(15) .
C8 C9 C10 C14 -170.0(9) .
C9 C8 C13 O4 176.1(9) .
C9 C8 C13 C12 -2.1(15) .
C9 C10 C11 O3 176.8(8) .
C9 C10 C11 C12 -2.5(14) .
C9 C10 C14 C15 -34.0(13) .
C9 C10 C14 C51 94.6(11) .
C10 C11 C12 C13 0.5(14) .
C10 C14 C15 C16 103.1(10) .
C10 C14 C15 C20 -77.7(11) .
C10 C14 C51 C52 168.4(8) .
C11 O3 C40 C39 88.1(10) .
C11 C10 C14 C15 153.7(8) .
C11 C10 C14 C51 -77.7(11) .
C11 C12 C13 O4 -176.2(9) .
C11 C12 C13 C8 1.9(15) .
C13 C8 C9 C10 -0.1(16) .
C14 C10 C11 O3 -10.4(13) .
C14 C10 C11 C12 170.2(9) .
C14 C15 C16 C17 176.8(9) .
C14 C15 C20 O6 1.2(13) .
C14 C15 C20 C19 -177.5(9) .
C15 C14 C51 C52 -64.6(11) .
C15 C16 C17 C18 0.9(15) .
C15 C16 C17 C21 -177.7(9) .
C16 C15 C20 O6 -179.6(8) .
C16 C15 C20 C19 1.7(14) .
C16 C17 C18 O5 -178.4(9) .
C16 C17 C18 C19 1.4(16) .
C16 C17 C21 C22 -112.6(12) .
C16 C17 C21 C53 15.5(15) .
C17 C18 C19 C20 -2.0(16) .
C17 C21 C22 C23 39.2(15) .
C17 C21 C22 C27 -143.6(10) .
C17 C21 C53 C54 66.7(14) .
C18 O5 C41 C42 176.8(11) .
C18 C17 C21 C22 68.8(13) .
C18 C17 C21 C53 -163.0(10) .
C18 C19 C20 O6 -178.3(9) .
C18 C19 C20 C15 0.3(15) .
C20 C15 C16 C17 -2.4(14) .
C21 C17 C18 O5 0.3(15) .
C21 C17 C18 C19 -179.9(10) .
C21 C22 C23 C24 177.2(10) .
C21 C22 C27 O8 4.0(15) .
C21 C22 C27 C26 -177.6(11) .
C22 C21 C53 C54 -165.6(10) .
C22 C23 C24 C25 0.5(15) .
C22 C23 C24 C28 -178.4(10) .
C23 C22 C27 O8 -178.7(9) .
C23 C22 C27 C26 -0.3(16) .
C23 C24 C25 O7 175.5(9) .
C23 C24 C25 C26 -0.8(15) .
C23 C24 C28 C1 -30.8(14) .
C23 C24 C28 C55 97.3(11) .
C24 C25 C26 C27 0.5(17) .
C24 C28 C55 C56 165.5(9) .
C25 O7 C48 C47 174.4(9) .
C25 C24 C28 C1 150.3(10) .
C25 C24 C28 C55 -81.6(12) .
C25 C26 C27 O8 178.3(10) .
C25 C26 C27 C22 0.1(17) .
C27 C22 C23 C24 0.0(16) .
C28 C1 C2 C3 173.4(9) .
C28 C1 C6 O2 4.3(14) .
C28 C1 C6 C5 -175.7(9) .
C28 C24 C25 O7 -5.5(14) .
C28 C24 C25 C26 178.3(10) .
C29 O2 C6 C1 -161.7(10) .
C29 O2 C6 C5 18.3(15) .
C30 O4 C13 C8 -169.5(10) .
C30 O4 C13 C12 8.7(14) .
C31 O6 C20 C15 -172.7(8) .
C31 O6 C20 C19 6.0(13) .
C32 O8 C27 C22 172.2(12) .
C32 O8 C27 C26 -6.2(17) .
C33 O1 C4 C3 137.5(12) .
C33 O1 C4 C5 -44.8(16) .
C34 S1 C35 C36 -66.7(9) .
C35 S1 C34 C33 -65.8(9) .
C36 S2 C37 C38 -75.6(8) .
C37 S2 C36 C35 -71.2(8) .
C38 S3 C39 C40 -87.1(8) .
C39 S3 C38 C37 -77.7(8) .
C40 O3 C11 C10 168.4(8) .
C40 O3 C11 C12 -12.3(13) .
C41 O5 C18 C17 -152.3(13) .
C41 O5 C18 C19 27.9(17) .
C42 S4 C43 C44 52.4(10) .
C43 S4 C42 C41 59.3(12) .
C44 S5 C45 C46 80.7(10) .
C45 S5 C44 C43 77.8(11) .
C46 S6 C47 C48 75.6(10) .
C47 S6 C46 C45 -129.1(10) .
C48 O7 C25 C24 144.1(9) .
C48 O7 C25 C26 -39.6(14) .
C49 C7 C8 C9 -92.7(12) .
C49 C7 C8 C13 84.7(12) .
C51 C14 C15 C16 -23.1(13) .
C51 C14 C15 C20 156.1(9) .
C53 C21 C22 C23 -89.9(12) .
C53 C21 C22 C27 87.3(12) .
C59 O11 Ag2B S4 -4.5(16) .
C59 O11 Ag2B S5 -92.2(13) .
C59 O11 Ag2B S6A 134.1(12) .
S1A C35A C36A S2B 29.7(14) .
S1A C35A C36A S2A 79.5(9) .
S3A C39A C40A O3A -66.8(10) .
S4A C43A C44A S5A -61.3(9) .
S5A C45A C46A S6A -74.1(9) .
S6A C47A C48A O7A 78.1(9) .
O1A C4A C5A C6A 178.5(9) .
O1A C33A C34A S1A -71.0(14) .
O3A C11A C12A C13A 177.5(8) .
O5A C18A C19A C20A 178.3(8) .
O5A C41A C42A S4A 84.4(11) .
O7A C25A C26A C27A 170.9(9) .
C1A C2A C3A C4A -3.8(14) .
C1A C2A C3A C7A 172.1(8) .
C1A C28A C55A C56A 168.9(9) .
C2A C1A C6A O2A -176.8(8) .
C2A C1A C6A C5A 2.2(14) .
C2A C1A C28A C24A -102.8(10) .
C2A C1A C28A C55A 22.9(13) .
C2A C3A C4A O1A -175.7(8) .
C2A C3A C4A C5A 3.8(14) .
C2A C3A C7A C8A 103.9(10) .
C2A C3A C7A C49A -22.9(13) .
C3A C4A C5A C6A -0.9(15) .
C3A C7A C8A C9A -26.2(13) .
C3A C7A C8A C13A 158.5(8) .
C3A C7A C49A C50A -63.5(12) .
C4A O1A C33A C34A -156.9(10) .
C4A C3A C7A C8A -80.4(11) .
C4A C3A C7A C49A 152.9(9) .
C4A C5A C6A O2A 176.7(9) .
C4A C5A C6A C1A -2.2(15) .
C6A C1A C2A C3A 1.0(13) .
C6A C1A C28A C24A 78.9(11) .
C6A C1A C28A C55A -155.4(9) .
C7A C3A C4A O1A 8.3(13) .
C7A C3A C4A C5A -172.2(9) .
C7A C8A C9A C10A -178.1(9) .
C7A C8A C13A O4A -2.6(12) .
C7A C8A C13A C12A -179.8(9) .
C8A C7A C49A C50A 167.7(9) .
C8A C9A C10A C11A -1.6(14) .
C8A C9A C10A C14A 175.9(9) .
C9A C8A C13A O4A -178.2(8) .
C9A C8A C13A C12A 4.6(13) .
C9A C10A C11A O3A -175.7(8) .
C9A C10A C11A C12A 4.2(13) .
C9A C10A C14A C15A 25.4(12) .
C9A C10A C14A C51A -103.2(10) .
C10A C11A C12A C13A -2.3(14) .
C10A C14A C15A C16A -103.3(10) .
C10A C14A C15A C20A 75.4(11) .
C10A C14A C51A C52A -164.7(8) .
C11A O3A C40A C39A -80.2(10) .
C11A C10A C14A C15A -157.2(8) .
C11A C10A C14A C51A 74.2(11) .
C11A C12A C13A O4A -179.1(8) .
C11A C12A C13A C8A -2.2(14) .
C13A C8A C9A C10A -2.7(14) .
C14A C10A C11A O3A 6.8(12) .
C14A C10A C11A C12A -173.3(8) .
C14A C15A C16A C17A -179.2(9) .
C14A C15A C20A O6A 1.6(12) .
C14A C15A C20A C19A -177.3(8) .
C15A C14A C51A C52A 68.0(11) .
C15A C16A C17A C18A -4.2(14) .
C15A C16A C17A C21A 174.7(9) .
C16A C15A C20A O6A -179.7(8) .
C16A C15A C20A C19A 1.4(13) .
C16A C17A C18A O5A -175.0(8) .
C16A C17A C18A C19A 2.7(13) .
C16A C17A C21A C22A 113.4(10) .
C16A C17A C21A C53A -12.7(13) .
C17A C18A C19A C20A 0.6(14) .
C17A C21A C22A C23A -39.3(12) .
C17A C21A C22A C27A 142.1(9) .
C17A C21A C53A C54A -67.6(11) .
C18A O5A C41A C42A 177.3(8) .
C18A C17A C21A C22A -67.7(10) .
C18A C17A C21A C53A 166.2(9) .
C18A C19A C20A O6A 178.4(9) .
C18A C19A C20A C15A -2.7(14) .
C20A C15A C16A C17A 2.1(14) .
C21A C17A C18A O5A 6.1(13) .
C21A C17A C18A C19A -176.2(8) .
C21A C22A C23A C24A 179.1(9) .
C21A C22A C27A O8A -4.4(13) .
C21A C22A C27A C26A 179.4(9) .
C22A C21A C53A C54A 166.0(8) .
C22A C23A C24A C25A 2.1(14) .
C22A C23A C24A C28A -178.4(9) .
C23A C22A C27A O8A 176.8(8) .
C23A C22A C27A C26A 0.7(14) .
C23A C24A C25A O7A -172.8(8) .
C23A C24A C25A C26A -0.6(14) .
C23A C24A C28A C1A 39.9(12) .
C23A C24A C28A C55A -88.0(10) .
C24A C25A C26A C27A -0.7(14) .
C24A C28A C55A C56A -63.3(11) .
C25A O7A C48A C47A -165.7(8) .
C25A C24A C28A C1A -140.6(9) .
C25A C24A C28A C55A 91.4(10) .
C25A C26A C27A O8A -175.1(9) .
C25A C26A C27A C22A 0.7(15) .
C27A C22A C23A C24A -2.2(14) .
C28A C1A C2A C3A -177.4(9) .
C28A C1A C6A O2A 1.6(12) .
C28A C1A C6A C5A -179.4(9) .
C28A C24A C25A O7A 7.7(13) .
C28A C24A C25A C26A 179.9(9) .
C29A O2A C6A C1A 161.7(9) .
C29A O2A C6A C5A -17.3(13) .
C30A O4A C13A C8A 175.8(9) .
C30A O4A C13A C12A -7.2(14) .
C31A O6A C20A C15A 175.7(9) .
C31A O6A C20A C19A -5.4(14) .
C32A O8A C27A C22A -168.2(9) .
C32A O8A C27A C26A 7.8(14) .
C33A O1A C4A C3A -149.6(11) .
C33A O1A C4A C5A 30.9(14) .
C34A S1A C35A C36A 60.2(10) .
C35A S1A C34A C33A 72.3(11) .
C35A C36A S2A C37A -173.2(8) .
C35A C36A S2A Ag3 -60.4(8) .
C38A S3A C39A C40A 83.5(8) .
C38A C37A S2B C36A 46.2(16) .
C38A C37A S2B Ag3B 156.2(11) .
C38A C37A S2A C36A -71.6(9) .
C38A C37A S2A Ag3 -171.3(7) .
C39A S3A C38A C37A 91.5(9) .
C40A O3A C11A C10A -177.1(8) .
C40A O3A C11A C12A 3.0(12) .
C41A O5A C18A C17A -125.5(10) .
C41A O5A C18A C19A 56.8(12) .
C42A S4A C43A C44A -53.7(8) .
C43A S4A C42A C41A -67.2(9) .
C44A S5A C45A C46A -79.3(8) .
C45A S5A C44A C43A -76.6(8) .
C46A S6A C47A C48A -72.8(9) .
C47A S6A C46A C45A 138.0(8) .
C48A O7A C25A C24A -148.5(9) .
C48A O7A C25A C26A 39.5(13) .
C49A C7A C8A C9A 102.0(10) .
C49A C7A C8A C13A -73.3(11) .
C51A C14A C15A C16A 22.1(13) .
C51A C14A C15A C20A -159.3(9) .
C53A C21A C22A C23A 89.3(11) .
C53A C21A C22A C27A -89.4(10) .
Ag2B S4 C42 C41 161.6(10) .
Ag2B S4 C43 C44 -68.1(10) .
Ag2B S5 C44 C43 -15.1(11) .
Ag2B S5 C45 C46 179.4(10) .
Ag2B O11 C59 O12 47(2) .
Ag2B O11 C59 C60 -138.7(13) .
Ag2B C59 C60 F4 119.8(15) .
Ag2B C59 C60 F5 -2(2) .
Ag2B C59 C60 F6 -120.1(15) .
Ag2B S6A C46A C45A 34.8(9) .
Ag2B S6A C47A C48A 46.0(8) .
Ag3B O13 C61 O14 -12(2) .
Ag3B O13 C61 C62 161.9(11) .
Ag3B C61 C62 F7B 22(5) .
Ag3B C61 C62 F8B -104(4) .
Ag3B C61 C62 F9B 126(4) .
Ag3B S1A C34A C33A 177.2(9) .
Ag3B S1A C35A C36A -39.2(9) .
Ag3B S3A C38A C37A -13.9(10) 2_656
Ag3B S3A C39A C40A -155.0(7) 2_656
Ag4B S6 C46 C45 2.2(11) .
Ag4B S6 C47 C48 -40.2(11) .
Ag4B S4A C42A C41A -164.0(8) .
Ag4B S4A C43A C44A 35.7(8) .
Ag4B S5A C44A C43A 47.2(8) .
Ag4B S5A C45A C46A 171.6(6) .
S2B C37A C38A S3A -138.3(12) .
Ag4 S6 C46 C45 -14.0(11) .
Ag4 S6 C47 C48 -42.4(10) .
Ag4 S4A C42A C41A -167.3(7) .
Ag4 S4A C43A C44A 53.6(7) .
Ag4 S5A C44A C43A 28.6(8) .
Ag4 S5A C45A C46A 176.1(7) .
Ag4 O15 C63 O16 -20.8(17) .
Ag4 O15 C63 C64 159.0(8) .
O15 C63 C64 F10B -122.9(17) .
O15 C63 C64 F11B 87(2) .
O15 C63 C64 F12B -27.9(17) .
O15 C63 C64 F11 -84.5(19) .
O15 C63 C64 F10 51.3(18) .
O15 C63 C64 F12 157.6(12) .
O16 C63 C64 F10B 56.9(19) .
O16 C63 C64 F11B -93(2) .
O16 C63 C64 F12B 151.9(15) .
O16 C63 C64 F11 95.4(18) .
O16 C63 C64 F10 -128.9(14) .
O16 C63 C64 F12 -22.5(16) .
S2A C37A C38A S3A -68.9(10) .
Ag2 S4 C42 C41 158.1(10) .
Ag2 S4 C43 C44 -52.0(9) .
Ag2 S5 C44 C43 -28.8(11) .
Ag2 S5 C45 C46 -175.6(9) .
Ag2 O11 C59 O12 43(2) .
Ag2 O11 C59 C60 -142.8(10) .
Ag2 S6A C46A C45A 20.4(9) .
Ag2 S6A C47A C48A 46.7(8) .
Ag3 O13 C61 O14 -2(2) .
Ag3 O13 C61 C62 171.7(10) .
Ag3 S1A C34A C33A 171.6(9) .
Ag3 S1A C35A C36A -46.9(8) .
Ag3 S3A C38A C37A -13.1(9) 2_656
Ag3 S3A C39A C40A -164.8(6) 2_656

loop_
_smtbx_masks_void_nr
_smtbx_masks_void_average_x
_smtbx_masks_void_average_y
_smtbx_masks_void_average_z
_smtbx_masks_void_volume
_smtbx_masks_void_count_electrons
1 -0.021 0.189 0.522 137.0 24.5
2 0.021 0.811 0.478 137.0 25.3
3 0.368 0.939 0.134 26.0 0.0
4 0.632 0.061 0.866 26.0 0.0
